data_4077988
loop_
_publ_author_name
'Fey, Natalie'
'Haddow, Mairi F.'
'Mistry, Rakesh'
'Norman, Nicholas C.'
'Orpen, A. Guy'
'Reynolds, Timothy J.'
'Pringle, Paul G.'

_publ_section_title
;
 Regioselective B-Cyclometalation of a Bulkyo-Carboranyl Phosphine and the
 Unexpected Formation of a Dirhodium(II) Complex
;
_journal_issue 7
_journal_name_full Organometallics
_journal_page_first 2907
_journal_paper_doi 10.1021/om201198s
_journal_volume 31
_journal_year 2012
_chemical_formula_moiety 'C22 H56 B20 Cl2 O2 P2 Rh2, 1.25(C7 H8)'
_chemical_formula_sum 'C30.75 H66 B20 Cl2 O2 P2 Rh2'
_chemical_formula_weight 1022.70
_chemical_name_systematic
; 
 ? 
;
_space_group_IT_number 14
_symmetry_cell_setting monoclinic
_symmetry_space_group_name_Hall '-P 2yn'
_symmetry_space_group_name_H-M 'P 1 21/n 1'
_atom_sites_solution_hydrogens geom
_atom_sites_solution_primary direct
_atom_sites_solution_secondary difmap
_audit_creation_method SHELXL-97
_cell_angle_alpha 90.00
_cell_angle_beta 96.157(7)
_cell_angle_gamma 90.00
_cell_formula_units_Z 4
_cell_length_a 9.3679(7)
_cell_length_b 35.724(4)
_cell_length_c 14.6186(13)
_cell_measurement_reflns_used 28939
_cell_measurement_temperature 173(2)
_cell_measurement_theta_max 27.474
_cell_measurement_theta_min 2.211
_cell_volume 4864.0(8)
_computing_cell_refinement 'Bruker SMART V5.054 (Bruker, 1998)'
_computing_data_collection 'Bruker SMART V5.054 (Bruker, 1998)'
_computing_data_reduction 'Bruker SAINT V6.0 (Bruker, 1998)'
_computing_molecular_graphics 'Bruker SHELXTL V6.1 (Bruker AXS, 2000)'
_computing_publication_material 'Bruker SHELXTL V6.1 (Bruker AXS, 2000)'
_computing_structure_refinement 'SHELXL-97 (Sheldrick, 1997)'
_computing_structure_solution 'SHELXS-97 (Sheldrick, 1990)'
_diffrn_ambient_temperature 173(2)
_diffrn_measured_fraction_theta_full 0.997
_diffrn_measured_fraction_theta_max 0.997
_diffrn_measurement_device_type 'CCD area detector'
_diffrn_measurement_method '\f and \w scans'
_diffrn_radiation_monochromator graphite
_diffrn_radiation_source 'fine-focus sealed tube'
_diffrn_radiation_type MoK\a
_diffrn_radiation_wavelength 0.71073
_diffrn_reflns_av_R_equivalents 0.0376
_diffrn_reflns_av_sigmaI/netI 0.0296
_diffrn_reflns_limit_h_max 12
_diffrn_reflns_limit_h_min -12
_diffrn_reflns_limit_k_max 46
_diffrn_reflns_limit_k_min -46
_diffrn_reflns_limit_l_max 18
_diffrn_reflns_limit_l_min -18
_diffrn_reflns_number 51336
_diffrn_reflns_theta_full 27.50
_diffrn_reflns_theta_max 27.50
_diffrn_reflns_theta_min 1.81
_exptl_absorpt_coefficient_mu 0.884
_exptl_absorpt_correction_T_max 0.920000
_exptl_absorpt_correction_T_min 0.829071
_exptl_absorpt_correction_type multi-scan
_exptl_absorpt_process_details 'SADABS V2.10'
_exptl_crystal_colour orange
_exptl_crystal_density_diffrn 1.397
_exptl_crystal_density_method 'not measured'
_exptl_crystal_description block
_exptl_crystal_F_000 2082
_exptl_crystal_size_max 0.30
_exptl_crystal_size_mid 0.20
_exptl_crystal_size_min 0.10
_refine_diff_density_max 0.295
_refine_diff_density_min -0.578
_refine_diff_density_rms 0.065
_refine_ls_extinction_method none
_refine_ls_goodness_of_fit_ref 1.064
_refine_ls_hydrogen_treatment constr
_refine_ls_matrix_type full
_refine_ls_number_parameters 639
_refine_ls_number_reflns 11135
_refine_ls_number_restraints 42
_refine_ls_restrained_S_all 1.062
_refine_ls_R_factor_all 0.0334
_refine_ls_R_factor_gt 0.0260
_refine_ls_shift/su_max 0.001
_refine_ls_shift/su_mean 0.000
_refine_ls_structure_factor_coef Fsqd
_refine_ls_weighting_details 'calc w=1/[\s^2^(Fo^2^)+(0.0205P)^2^+2.6842P] where P=(Fo^2^+2Fc^2^)/3'
_refine_ls_weighting_scheme calc
_refine_ls_wR_factor_gt 0.0561
_refine_ls_wR_factor_ref 0.0585
_reflns_number_gt 9794
_reflns_number_total 11135
_reflns_threshold_expression >2sigma(I)
_cod_data_source_file om201198s_si_002.cif
_cod_data_source_block 3_toluene
_cod_original_sg_symbol_H-M 'P 21/n'
_cod_database_code 4077988

loop_
_symmetry_equiv_pos_as_xyz
'x, y, z'
'-x+1/2, y+1/2, -z+1/2'
'-x, -y, -z'
'x-1/2, -y-1/2, z-1/2'

loop_
_atom_site_label
_atom_site_type_symbol
_atom_site_fract_x
_atom_site_fract_y
_atom_site_fract_z
_atom_site_U_iso_or_equiv
_atom_site_adp_type
_atom_site_occupancy
_atom_site_symmetry_multiplicity
_atom_site_calc_flag
_atom_site_refinement_flags
_atom_site_disorder_assembly
_atom_site_disorder_group
Rh1 Rh 0.260138(15) 0.129812(4) 0.795227(10) 0.01857(4) Uani 1 1 d . . .
Rh2 Rh 0.413578(15) 0.171391(4) 0.698987(10) 0.01787(4) Uani 1 1 d . . .
Cl1 Cl 0.45714(5) 0.100888(13) 0.72350(4) 0.02737(11) Uani 1 1 d . . .
Cl2 Cl 0.18390(5) 0.148111(14) 0.62724(3) 0.02616(10) Uani 1 1 d . . .
O1 O 0.12041(19) 0.19631(4) 0.86991(11) 0.0393(4) Uani 1 1 d . . .
O2 O 0.61096(18) 0.19106(5) 0.86484(10) 0.0406(4) Uani 1 1 d . . .
P1 P 0.13567(5) 0.075248(14) 0.84120(3) 0.02111(10) Uani 1 1 d . . .
P2 P 0.51860(5) 0.196120(14) 0.56792(3) 0.01972(10) Uani 1 1 d . . .
B3 B 0.3303(2) 0.11980(6) 0.93251(15) 0.0212(4) Uani 1 1 d . . .
B2 B 0.5029(3) 0.11479(7) 0.99755(16) 0.0272(5) Uani 1 1 d . . .
H2 H 0.6004 0.1277 0.9723 0.033 Uiso 1 1 calc R . .
B1 B 0.3682(3) 0.14206(7) 1.04234(16) 0.0278(5) Uani 1 1 d . . .
H1 H 0.3750 0.1733 1.0471 0.033 Uiso 1 1 calc R . .
B4 B 0.2031(3) 0.11809(6) 1.01781(16) 0.0249(5) Uani 1 1 d . . .
H4 H 0.0991 0.1337 1.0058 0.030 Uiso 1 1 calc R . .
B5 B 0.2093(3) 0.07397(7) 1.07436(16) 0.0299(5) Uani 1 1 d . . .
H5 H 0.1120 0.0607 1.0990 0.036 Uiso 1 1 calc R . .
B6 B 0.3420(3) 0.04673(7) 1.02806(17) 0.0303(5) Uani 1 1 d . . .
H6 H 0.3328 0.0156 1.0209 0.036 Uiso 1 1 calc R . .
B7 B 0.5104(3) 0.07026(7) 1.05387(18) 0.0328(5) Uani 1 1 d . . .
H7 H 0.6132 0.0540 1.0645 0.039 Uiso 1 1 calc R . .
B8 B 0.4814(3) 0.11165(8) 1.11668(17) 0.0347(6) Uani 1 1 d . . .
H8 H 0.5642 0.1230 1.1705 0.042 Uiso 1 1 calc R . .
B9 B 0.2953(3) 0.11395(8) 1.12877(17) 0.0337(6) Uani 1 1 d . . .
H9 H 0.2551 0.1271 1.1907 0.040 Uiso 1 1 calc R . .
B10 B 0.3826(3) 0.06957(8) 1.13537(18) 0.0350(6) Uani 1 1 d . . .
H10 H 0.4008 0.0533 1.2011 0.042 Uiso 1 1 calc R . .
B13 B 0.3753(2) 0.22844(6) 0.69536(15) 0.0216(4) Uani 1 1 d . . .
B12 B 0.2180(3) 0.25708(7) 0.69577(17) 0.0293(5) Uani 1 1 d . . .
H12 H 0.1205 0.2462 0.7252 0.035 Uiso 1 1 calc R . .
B11 B 0.3784(3) 0.26942(6) 0.76585(17) 0.0296(5) Uani 1 1 d . . .
H11 H 0.3884 0.2668 0.8426 0.036 Uiso 1 1 calc R . .
B14 B 0.5247(3) 0.26109(6) 0.70083(15) 0.0252(5) Uani 1 1 d . . .
H14 H 0.6328 0.2527 0.7348 0.030 Uiso 1 1 calc R . .
B15 B 0.5108(3) 0.29022(6) 0.60143(16) 0.0279(5) Uani 1 1 d . . .
H15 H 0.6073 0.3008 0.5703 0.033 Uiso 1 1 calc R . .
B16 B 0.3524(3) 0.27743(7) 0.53169(17) 0.0297(5) Uani 1 1 d . . .
H16 H 0.3441 0.2790 0.4548 0.036 Uiso 1 1 calc R . .
B17 B 0.2034(3) 0.28646(7) 0.59574(18) 0.0335(6) Uani 1 1 d . . .
H17 H 0.0962 0.2945 0.5599 0.040 Uiso 1 1 calc R . .
B18 B 0.2714(3) 0.30494(7) 0.70520(19) 0.0359(6) Uani 1 1 d . . .
H18 H 0.2099 0.3258 0.7426 0.043 Uiso 1 1 calc R . .
B19 B 0.4608(3) 0.30708(7) 0.70844(18) 0.0329(6) Uani 1 1 d . . .
H19 H 0.5246 0.3293 0.7483 0.040 Uiso 1 1 calc R . .
B20 B 0.3525(3) 0.31730(7) 0.60354(19) 0.0351(6) Uani 1 1 d . . .
H20 H 0.3437 0.3462 0.5740 0.042 Uiso 1 1 calc R . .
C1 C 0.2380(2) 0.07851(5) 0.95987(13) 0.0218(4) Uani 1 1 d . . .
C2 C 0.4127(2) 0.07684(5) 0.95169(14) 0.0251(4) Uani 1 1 d . . .
H2A H 0.4533 0.0636 0.8900 0.030 Uiso 1 1 calc R . .
C3 C 0.1704(2) 0.02739(6) 0.78906(15) 0.0300(5) Uani 1 1 d . . .
C4 C 0.3292(2) 0.01564(6) 0.80019(16) 0.0326(5) Uani 1 1 d . . .
H4A H 0.3600 0.0107 0.8653 0.049 Uiso 1 1 calc R . .
H4B H 0.3877 0.0358 0.7782 0.049 Uiso 1 1 calc R . .
H4C H 0.3410 -0.0071 0.7642 0.049 Uiso 1 1 calc R . .
C5 C 0.1295(3) 0.03144(7) 0.68444(16) 0.0440(6) Uani 1 1 d . . .
H5A H 0.1794 0.0531 0.6617 0.066 Uiso 1 1 calc R . .
H5B H 0.0255 0.0351 0.6720 0.066 Uiso 1 1 calc R . .
H5C H 0.1574 0.0087 0.6532 0.066 Uiso 1 1 calc R . .
C6 C 0.0877(3) -0.00451(6) 0.83095(19) 0.0452(6) Uani 1 1 d . . .
H6A H 0.1099 -0.0283 0.8023 0.068 Uiso 1 1 calc R . .
H6B H -0.0157 0.0003 0.8198 0.068 Uiso 1 1 calc R . .
H6C H 0.1163 -0.0058 0.8973 0.068 Uiso 1 1 calc R . .
C7 C -0.0666(2) 0.08010(6) 0.84978(15) 0.0299(5) Uani 1 1 d . . .
C8 C -0.1495(3) 0.06620(8) 0.75984(19) 0.0488(7) Uani 1 1 d . . .
H8A H -0.2520 0.0714 0.7607 0.073 Uiso 1 1 calc R . .
H8B H -0.1351 0.0392 0.7539 0.073 Uiso 1 1 calc R . .
H8C H -0.1142 0.0791 0.7076 0.073 Uiso 1 1 calc R . .
C9 C -0.1166(3) 0.05952(8) 0.93345(19) 0.0475(7) Uani 1 1 d . . .
H9A H -0.0794 0.0725 0.9901 0.071 Uiso 1 1 calc R . .
H9B H -0.0804 0.0338 0.9351 0.071 Uiso 1 1 calc R . .
H9C H -0.2217 0.0592 0.9283 0.071 Uiso 1 1 calc R . .
C10 C -0.1075(2) 0.12136(7) 0.85541(17) 0.0364(5) Uani 1 1 d . . .
H10A H -0.0747 0.1349 0.8033 0.055 Uiso 1 1 calc R . .
H10B H -0.0620 0.1320 0.9131 0.055 Uiso 1 1 calc R . .
H10C H -0.2120 0.1236 0.8535 0.055 Uiso 1 1 calc R . .
C21 C 0.1711(2) 0.17053(6) 0.84119(14) 0.0263(4) Uani 1 1 d . . .
C11 C 0.4530(2) 0.24425(5) 0.59689(13) 0.0208(4) Uani 1 1 d . . .
C12 C 0.2761(2) 0.24330(6) 0.59559(13) 0.0245(4) Uani 1 1 d . . .
H12A H 0.2121 0.2211 0.5558 0.029 Uiso 1 1 calc R . .
C13 C 0.7245(2) 0.19638(6) 0.57355(14) 0.0264(4) Uani 1 1 d . . .
C14 C 0.7849(2) 0.23356(7) 0.54034(16) 0.0358(5) Uani 1 1 d . . .
H14A H 0.7735 0.2532 0.5858 0.054 Uiso 1 1 calc R . .
H14B H 0.7326 0.2406 0.4812 0.054 Uiso 1 1 calc R . .
H14C H 0.8870 0.2305 0.5330 0.054 Uiso 1 1 calc R . .
C15 C 0.7774(3) 0.16348(7) 0.51787(19) 0.0465(6) Uani 1 1 d . . .
H15A H 0.8826 0.1627 0.5261 0.070 Uiso 1 1 calc R . .
H15B H 0.7442 0.1669 0.4525 0.070 Uiso 1 1 calc R . .
H15C H 0.7391 0.1399 0.5396 0.070 Uiso 1 1 calc R . .
C16 C 0.7889(2) 0.18921(7) 0.67283(16) 0.0390(6) Uani 1 1 d . . .
H16A H 0.7498 0.1659 0.6951 0.058 Uiso 1 1 calc R . .
H16B H 0.7645 0.2100 0.7120 0.058 Uiso 1 1 calc R . .
H16C H 0.8935 0.1871 0.6749 0.058 Uiso 1 1 calc R . .
C17 C 0.4400(2) 0.18361(7) 0.44539(14) 0.0309(5) Uani 1 1 d . . .
C18 C 0.5117(3) 0.20611(8) 0.37284(15) 0.0424(6) Uani 1 1 d . . .
H18A H 0.6153 0.2014 0.3803 0.064 Uiso 1 1 calc R . .
H18B H 0.4941 0.2329 0.3810 0.064 Uiso 1 1 calc R . .
H18C H 0.4713 0.1984 0.3111 0.064 Uiso 1 1 calc R . .
C19 C 0.4581(3) 0.14107(7) 0.43555(19) 0.0481(6) Uani 1 1 d . . .
H19A H 0.4110 0.1329 0.3758 0.072 Uiso 1 1 calc R . .
H19B H 0.4143 0.1283 0.4849 0.072 Uiso 1 1 calc R . .
H19C H 0.5605 0.1349 0.4397 0.072 Uiso 1 1 calc R . .
C20 C 0.2772(2) 0.19097(7) 0.42454(14) 0.0362(5) Uani 1 1 d . . .
H20A H 0.2439 0.1816 0.3630 0.054 Uiso 1 1 calc R . .
H20B H 0.2588 0.2179 0.4272 0.054 Uiso 1 1 calc R . .
H20C H 0.2257 0.1781 0.4702 0.054 Uiso 1 1 calc R . .
C22 C 0.5384(2) 0.18344(6) 0.80006(14) 0.0259(4) Uani 1 1 d . . .
C23 C -0.1840(8) 0.9398(2) 0.5678(6) 0.089(2) Uani 0.50 1 d P A -1
H23A H -0.2430 0.9353 0.6182 0.133 Uiso 0.50 1 calc PR A -1
H23B H -0.2152 0.9231 0.5163 0.133 Uiso 0.50 1 calc PR A -1
H23C H -0.1948 0.9659 0.5476 0.133 Uiso 0.50 1 calc PR A -1
C24 C -0.0275(4) 0.93206(11) 0.6010(3) 0.0474(13) Uani 0.50 1 d PG A -1
C25 C 0.0091(5) 0.91134(13) 0.6805(3) 0.0556(16) Uani 0.50 1 d PG A -1
H25 H -0.0639 0.9023 0.7151 0.067 Uiso 0.50 1 calc PR A -1
C26 C 0.1525(6) 0.9039(2) 0.7095(4) 0.063(3) Uani 0.50 1 d PG A -1
H26 H 0.1775 0.8897 0.7638 0.075 Uiso 0.50 1 calc PR A -1
C27 C 0.2593(4) 0.9172(3) 0.6589(5) 0.041(2) Uani 0.50 1 d PG A -1
H27 H 0.3573 0.9121 0.6786 0.049 Uiso 0.50 1 calc PR A -1
C28 C 0.2227(4) 0.9379(2) 0.5793(4) 0.059(3) Uani 0.50 1 d PG A -1
H28 H 0.2956 0.9470 0.5447 0.071 Uiso 0.50 1 calc PR A -1
C29 C 0.0793(5) 0.94535(13) 0.5504(3) 0.0505(15) Uani 0.50 1 d PG A -1
H29 H 0.0542 0.9595 0.4960 0.061 Uiso 0.50 1 calc PR A -1
C30 C 0.3992(8) 0.9581(2) 0.5472(6) 0.085(2) Uani 0.50 1 d P B -2
H30A H 0.4348 0.9430 0.4985 0.127 Uiso 0.50 1 calc PR B -2
H30B H 0.4737 0.9600 0.5995 0.127 Uiso 0.50 1 calc PR B -2
H30C H 0.3748 0.9833 0.5236 0.127 Uiso 0.50 1 calc PR B -2
C31 C 0.2692(5) 0.9402(2) 0.5777(5) 0.0497(19) Uani 0.50 1 d PG B -2
C32 C 0.1448(7) 0.94087(14) 0.5165(3) 0.0616(18) Uani 0.50 1 d PG B -2
H32 H 0.1447 0.9532 0.4589 0.074 Uiso 0.50 1 calc PR B -2
C33 C 0.0207(6) 0.92359(15) 0.5397(4) 0.080(2) Uani 0.50 1 d PG B -2
H33 H -0.0642 0.9241 0.4979 0.096 Uiso 0.50 1 calc PR B -2
C34 C 0.0210(6) 0.90560(15) 0.6240(4) 0.071(2) Uani 0.50 1 d PG B -2
H34 H -0.0638 0.8938 0.6399 0.085 Uiso 0.50 1 calc PR B -2
C35 C 0.1453(8) 0.9049(2) 0.6852(4) 0.067(3) Uani 0.50 1 d PG B -2
H35 H 0.1454 0.8926 0.7428 0.080 Uiso 0.50 1 calc PR B -2
C36 C 0.2694(6) 0.9222(3) 0.6620(5) 0.061(4) Uani 0.50 1 d PG B -2
H36 H 0.3543 0.9217 0.7037 0.073 Uiso 0.50 1 calc PR B -2
C37 C -0.303(2) 0.9689(6) 0.6022(14) 0.091(6) Uani 0.25 1 d PU C -3
H37A H -0.2096 0.9802 0.5936 0.136 Uiso 0.25 1 calc PR C -3
H37B H -0.3011 0.9423 0.5865 0.136 Uiso 0.25 1 calc PR C -3
H37C H -0.3212 0.9717 0.6666 0.136 Uiso 0.25 1 calc PR C -3
C38 C -0.4194(10) 0.9882(3) 0.5407(7) 0.054(4) Uani 0.25 1 d PGU C -3
C39 C -0.4839(11) 1.0200(3) 0.5725(6) 0.049(5) Uani 0.25 1 d PGU C -3
H39 H -0.4557 1.0291 0.6328 0.058 Uiso 0.25 1 calc PR C -3
C40 C -0.5898(12) 1.0386(3) 0.5159(8) 0.067(5) Uani 0.25 1 d PGU C -3
H40 H -0.6339 1.0604 0.5376 0.081 Uiso 0.25 1 calc PR C -3
C41 C -0.6311(11) 1.0254(4) 0.4276(8) 0.080(7) Uani 0.25 1 d PGU C -3
H41 H -0.7034 1.0381 0.3890 0.096 Uiso 0.25 1 calc PR C -3
C42 C -0.5665(11) 0.9936(4) 0.3959(5) 0.073(5) Uani 0.25 1 d PGU C -3
H42 H -0.5948 0.9846 0.3355 0.087 Uiso 0.25 1 calc PR C -3
C43 C -0.4607(10) 0.9750(3) 0.4524(7) 0.053(5) Uani 0.25 1 d PGU C -3
H43 H -0.4166 0.9533 0.4307 0.064 Uiso 0.25 1 calc PR C -3

loop_
_atom_site_aniso_label
_atom_site_aniso_U_11
_atom_site_aniso_U_22
_atom_site_aniso_U_33
_atom_site_aniso_U_23
_atom_site_aniso_U_13
_atom_site_aniso_U_12
Rh1 0.01879(7) 0.01631(7) 0.02152(7) 0.00436(6) 0.00638(6) 0.00199(6)
Rh2 0.01762(7) 0.01800(7) 0.01845(7) 0.00364(5) 0.00403(5) 0.00059(5)
Cl1 0.0264(2) 0.0208(2) 0.0369(3) 0.0033(2) 0.0123(2) 0.00525(19)
Cl2 0.0218(2) 0.0323(3) 0.0241(2) 0.00313(19) 0.00148(19) -0.00281(19)
O1 0.0565(11) 0.0251(8) 0.0398(9) 0.0046(7) 0.0209(8) 0.0129(7)
O2 0.0462(10) 0.0463(10) 0.0269(8) 0.0075(7) -0.0074(7) -0.0124(8)
P1 0.0199(2) 0.0191(2) 0.0248(2) 0.00454(19) 0.0047(2) 0.00040(19)
P2 0.0184(2) 0.0218(2) 0.0197(2) 0.00189(19) 0.00546(19) 0.00123(19)
B3 0.0209(10) 0.0182(10) 0.0252(11) 0.0048(8) 0.0054(9) -0.0001(8)
B2 0.0233(11) 0.0274(12) 0.0303(12) 0.0069(10) 0.0000(9) -0.0019(9)
B1 0.0299(12) 0.0259(12) 0.0278(12) 0.0024(9) 0.0047(10) -0.0029(10)
B4 0.0269(11) 0.0231(11) 0.0258(11) 0.0017(9) 0.0076(9) -0.0015(9)
B5 0.0337(13) 0.0315(13) 0.0257(11) 0.0074(10) 0.0082(10) -0.0034(10)
B6 0.0322(13) 0.0266(12) 0.0321(12) 0.0147(10) 0.0032(10) 0.0016(10)
B7 0.0291(13) 0.0341(14) 0.0340(13) 0.0127(11) -0.0017(10) 0.0020(11)
B8 0.0360(14) 0.0398(15) 0.0271(12) 0.0075(11) -0.0023(11) -0.0075(12)
B9 0.0398(14) 0.0367(14) 0.0254(12) 0.0027(10) 0.0069(11) -0.0039(11)
B10 0.0370(14) 0.0386(15) 0.0286(12) 0.0120(11) -0.0003(11) -0.0057(12)
B13 0.0258(11) 0.0203(11) 0.0197(10) 0.0037(8) 0.0074(9) 0.0032(9)
B12 0.0310(13) 0.0295(12) 0.0303(12) 0.0085(10) 0.0160(10) 0.0098(10)
B11 0.0432(14) 0.0200(11) 0.0283(12) 0.0020(9) 0.0158(11) 0.0033(10)
B14 0.0319(12) 0.0206(11) 0.0238(11) 0.0021(9) 0.0064(9) -0.0015(9)
B15 0.0327(12) 0.0221(11) 0.0306(12) 0.0086(9) 0.0117(10) 0.0015(10)
B16 0.0284(12) 0.0314(13) 0.0310(12) 0.0147(10) 0.0105(10) 0.0072(10)
B17 0.0323(13) 0.0299(13) 0.0410(14) 0.0150(11) 0.0160(11) 0.0127(11)
B18 0.0457(16) 0.0244(12) 0.0415(14) 0.0082(11) 0.0227(13) 0.0095(11)
B19 0.0457(15) 0.0202(11) 0.0353(13) 0.0028(10) 0.0154(12) 0.0003(11)
B20 0.0428(15) 0.0247(12) 0.0414(14) 0.0130(11) 0.0212(12) 0.0103(11)
C1 0.0221(9) 0.0192(9) 0.0248(9) 0.0049(7) 0.0052(8) -0.0009(7)
C2 0.0233(10) 0.0219(10) 0.0302(10) 0.0089(8) 0.0038(8) 0.0025(8)
C3 0.0345(12) 0.0213(10) 0.0345(11) 0.0006(9) 0.0047(9) -0.0007(9)
C4 0.0394(12) 0.0189(10) 0.0406(12) 0.0007(9) 0.0099(10) 0.0043(9)
C5 0.0526(16) 0.0434(15) 0.0353(13) -0.0092(11) 0.0020(11) 0.0052(12)
C6 0.0483(15) 0.0231(12) 0.0658(17) 0.0022(11) 0.0139(13) -0.0087(11)
C7 0.0199(10) 0.0350(12) 0.0353(11) 0.0078(9) 0.0053(9) 0.0011(9)
C8 0.0265(12) 0.0619(18) 0.0552(16) -0.0031(14) -0.0086(11) 0.0033(12)
C9 0.0278(12) 0.0561(16) 0.0618(17) 0.0246(14) 0.0195(12) 0.0018(11)
C10 0.0244(11) 0.0429(14) 0.0424(13) 0.0093(11) 0.0057(10) 0.0092(10)
C21 0.0307(11) 0.0250(11) 0.0246(10) 0.0080(8) 0.0089(8) 0.0033(9)
C11 0.0203(9) 0.0227(10) 0.0204(9) 0.0046(7) 0.0066(7) 0.0024(7)
C12 0.0210(9) 0.0279(10) 0.0257(10) 0.0099(8) 0.0076(8) 0.0057(8)
C13 0.0185(9) 0.0307(11) 0.0311(11) 0.0047(9) 0.0075(8) 0.0047(8)
C14 0.0241(11) 0.0431(14) 0.0415(13) 0.0095(11) 0.0091(10) -0.0031(10)
C15 0.0303(12) 0.0484(15) 0.0623(17) -0.0086(13) 0.0119(12) 0.0112(11)
C16 0.0203(10) 0.0583(16) 0.0383(13) 0.0134(11) 0.0025(9) 0.0082(10)
C17 0.0322(11) 0.0398(12) 0.0215(10) -0.0041(9) 0.0056(9) -0.0050(10)
C18 0.0422(14) 0.0649(17) 0.0217(11) -0.0015(11) 0.0113(10) -0.0090(12)
C19 0.0492(15) 0.0449(15) 0.0499(15) -0.0189(12) 0.0036(13) -0.0021(12)
C20 0.0327(12) 0.0542(15) 0.0208(10) 0.0021(10) -0.0005(9) -0.0073(11)
C22 0.0300(11) 0.0223(10) 0.0255(10) 0.0081(8) 0.0039(9) -0.0008(8)
C23 0.056(4) 0.097(6) 0.109(6) -0.010(5) -0.005(4) -0.015(4)
C24 0.054(3) 0.036(3) 0.052(3) -0.006(3) 0.004(3) -0.011(3)
C25 0.068(4) 0.042(3) 0.060(4) 0.008(3) 0.021(4) -0.003(3)
C26 0.064(6) 0.042(5) 0.082(5) 0.010(4) 0.012(4) 0.010(4)
C27 0.044(5) 0.035(4) 0.042(6) -0.009(4) -0.002(4) 0.007(4)
C28 0.056(5) 0.061(5) 0.061(6) -0.019(4) 0.016(5) -0.022(4)
C29 0.057(4) 0.053(4) 0.040(3) 0.003(3) -0.005(3) -0.015(3)
C30 0.080(5) 0.067(5) 0.110(6) 0.003(4) 0.018(5) 0.010(4)
C31 0.058(4) 0.030(4) 0.057(5) -0.010(3) -0.015(3) 0.011(3)
C32 0.074(5) 0.057(4) 0.049(4) -0.002(3) -0.019(4) 0.015(4)
C33 0.072(5) 0.077(6) 0.081(6) -0.010(4) -0.038(4) 0.001(4)
C34 0.074(5) 0.054(4) 0.084(6) 0.004(4) 0.003(5) -0.012(4)
C35 0.107(9) 0.025(4) 0.067(5) 0.007(3) -0.003(5) 0.012(5)
C36 0.081(8) 0.030(4) 0.065(8) -0.019(5) -0.021(6) 0.020(5)
C37 0.111(18) 0.087(12) 0.080(13) 0.005(10) 0.042(12) 0.002(12)
C38 0.057(8) 0.043(7) 0.066(9) -0.008(6) 0.029(7) -0.014(6)
C39 0.056(11) 0.042(7) 0.052(9) -0.016(6) 0.022(8) 0.001(7)
C40 0.092(12) 0.053(9) 0.063(9) -0.001(7) 0.039(9) -0.005(8)
C41 0.066(14) 0.101(16) 0.076(14) 0.020(11) 0.024(10) -0.004(11)
C42 0.063(10) 0.101(13) 0.059(9) -0.021(9) 0.031(8) -0.013(9)
C43 0.066(12) 0.041(8) 0.059(9) -0.023(7) 0.038(10) -0.018(8)

loop_
_atom_type_symbol
_atom_type_description
_atom_type_scat_dispersion_real
_atom_type_scat_dispersion_imag
_atom_type_scat_source
C C 0.0033 0.0016 'International Tables Vol C Tables 4.2.6.8 and 6.1.1.4'
H H 0.0000 0.0000 'International Tables Vol C Tables 4.2.6.8 and 6.1.1.4'
B B 0.0013 0.0007 'International Tables Vol C Tables 4.2.6.8 and 6.1.1.4'
P P 0.1023 0.0942 'International Tables Vol C Tables 4.2.6.8 and 6.1.1.4'
Rh Rh -1.1178 0.9187 'International Tables Vol C Tables 4.2.6.8 and 6.1.1.4'
Cl Cl 0.1484 0.1585 'International Tables Vol C Tables 4.2.6.8 and 6.1.1.4'
O O 0.0106 0.0060 'International Tables Vol C Tables 4.2.6.8 and 6.1.1.4'

loop_
_geom_angle_atom_site_label_1
_geom_angle_atom_site_label_2
_geom_angle_atom_site_label_3
_geom_angle
C21 Rh1 B3 83.80(9)
C21 Rh1 P1 106.66(6)
B3 Rh1 P1 72.71(6)
C21 Rh1 Cl1 151.98(6)
B3 Rh1 Cl1 99.58(6)
P1 Rh1 Cl1 100.843(18)
C21 Rh1 Cl2 93.30(6)
B3 Rh1 Cl2 174.78(6)
P1 Rh1 Cl2 112.356(18)
Cl1 Rh1 Cl2 80.960(18)
C21 Rh1 Rh2 92.56(6)
B3 Rh1 Rh2 119.23(6)
P1 Rh1 Rh2 158.835(14)
Cl1 Rh1 Rh2 61.354(14)
Cl2 Rh1 Rh2 56.437(12)
C22 Rh2 B13 83.29(9)
C22 Rh2 P2 105.93(6)
B13 Rh2 P2 72.74(6)
C22 Rh2 Cl2 152.13(6)
B13 Rh2 Cl2 100.52(7)
P2 Rh2 Cl2 101.509(18)
C22 Rh2 Cl1 92.28(6)
B13 Rh2 Cl1 173.33(6)
P2 Rh2 Cl1 113.405(17)
Cl2 Rh2 Cl1 81.097(18)
C22 Rh2 Rh1 92.31(6)
B13 Rh2 Rh1 118.36(6)
P2 Rh2 Rh1 160.061(14)
Cl2 Rh2 Rh1 61.405(13)
Cl1 Rh2 Rh1 56.665(12)
Rh1 Cl1 Rh2 61.982(12)
Rh2 Cl2 Rh1 62.158(13)
C1 P1 C3 109.19(9)
C1 P1 C7 109.92(9)
C3 P1 C7 108.53(10)
C1 P1 Rh1 89.61(6)
C3 P1 Rh1 120.31(7)
C7 P1 Rh1 117.18(7)
C11 P2 C17 108.69(9)
C11 P2 C13 109.58(9)
C17 P2 C13 108.95(9)
C11 P2 Rh2 89.15(6)
C17 P2 Rh2 120.57(7)
C13 P2 Rh2 117.42(6)
C2 B3 C1 56.33(11)
C2 B3 B1 101.93(15)
C1 B3 B1 102.78(14)
C2 B3 B2 57.58(12)
C1 B3 B2 103.33(15)
B1 B3 B2 59.29(13)
C2 B3 B4 99.98(14)
C1 B3 B4 56.39(11)
B1 B3 B4 58.78(13)
B2 B3 B4 104.68(16)
C2 B3 Rh1 113.57(13)
C1 B3 Rh1 104.43(12)
B1 B3 Rh1 143.28(14)
B2 B3 Rh1 134.73(14)
B4 B3 Rh1 120.44(14)
C2 B2 B1 103.92(16)
C2 B2 B8 103.46(16)
B1 B2 B8 60.88(14)
C2 B2 B7 57.64(13)
B1 B2 B7 108.23(17)
B8 B2 B7 59.75(14)
C2 B2 B3 59.22(12)
B1 B2 B3 60.30(13)
B8 B2 B3 109.57(17)
B7 B2 B3 108.73(16)
C2 B2 H2 126.0
B1 B2 H2 122.2
B8 B2 H2 122.1
B7 B2 H2 121.6
B3 B2 H2 120.3
B4 B1 B2 107.47(17)
B4 B1 B3 61.28(13)
B2 B1 B3 60.41(13)
B4 B1 B8 106.01(17)
B2 B1 B8 59.67(14)
B3 B1 B8 108.68(17)
B4 B1 B9 58.97(13)
B2 B1 B9 106.88(17)
B3 B1 B9 109.07(17)
B8 B1 B9 58.94(14)
B4 B1 H1 122.5
B2 B1 H1 122.2
B3 B1 H1 120.1
B8 B1 H1 122.6
B9 B1 H1 122.3
C1 B4 B9 106.73(17)
C1 B4 B1 107.03(16)
B9 B4 B1 61.47(14)
C1 B4 B5 59.68(13)
B9 B4 B5 60.58(14)
B1 B4 B5 110.51(17)
C1 B4 B3 60.65(12)
B9 B4 B3 110.00(17)
B1 B4 B3 59.95(13)
B5 B4 B3 110.98(16)
C1 B4 H4 123.2
B9 B4 H4 121.2
B1 B4 H4 121.1
B5 B4 H4 119.9
B3 B4 H4 120.0
C1 B5 B6 59.55(13)
C1 B5 B10 105.40(16)
B6 B5 B10 60.04(15)
C1 B5 B4 57.87(12)
B6 B5 B4 107.39(16)
B10 B5 B4 107.15(17)
C1 B5 B9 104.26(16)
B6 B5 B9 107.95(18)
B10 B5 B9 60.10(15)
B4 B5 B9 59.22(14)
C1 B5 H5 124.5
B6 B5 H5 121.3
B10 B5 H5 122.2
B4 B5 H5 122.5
B9 B5 H5 122.7
C2 B6 C1 56.95(11)
C2 B6 B5 103.76(16)
C1 B6 B5 59.11(12)
C2 B6 B10 102.95(17)
C1 B6 B10 105.10(17)
B5 B6 B10 60.08(15)
C2 B6 B7 57.02(13)
C1 B6 B7 103.95(16)
B5 B6 B7 107.48(19)
B10 B6 B7 59.83(15)
C2 B6 H6 126.0
C1 B6 H6 124.2
B5 B6 H6 122.1
B10 B6 H6 123.2
B7 B6 H6 122.9
C2 B7 B8 104.12(17)
C2 B7 B10 104.81(17)
B8 B7 B10 60.92(15)
C2 B7 B2 58.44(13)
B8 B7 B2 59.82(14)
B10 B7 B2 108.96(19)
C2 B7 B6 59.71(13)
B8 B7 B6 108.64(18)
B10 B7 B6 59.57(14)
B2 B7 B6 109.28(17)
C2 B7 H7 125.0
B8 B7 H7 122.3
B10 B7 H7 122.0
B2 B7 H7 121.0
B6 B7 H7 120.7
B9 B8 B7 107.24(18)
B9 B8 B2 108.09(17)
B7 B8 B2 60.43(14)
B9 B8 B1 60.67(14)
B7 B8 B1 107.64(17)
B2 B8 B1 59.45(13)
B9 B8 B10 59.78(15)
B7 B8 B10 59.57(15)
B2 B8 B10 108.37(18)
B1 B8 B10 108.43(18)
B9 B8 H8 121.8
B7 B8 H8 122.2
B2 B8 H8 121.5
B1 B8 H8 121.6
B10 B8 H8 121.6
B4 B9 B8 107.62(17)
B4 B9 B10 107.56(18)
B8 B9 B10 60.90(15)
B4 B9 B5 60.20(14)
B8 B9 B5 108.69(19)
B10 B9 B5 59.65(15)
B4 B9 B1 59.56(13)
B8 B9 B1 60.39(14)
B10 B9 B1 109.09(18)
B5 B9 B1 108.67(17)
B4 B9 H9 122.4
B8 B9 H9 121.3
B10 B9 H9 121.4
B5 B9 H9 121.4
B1 B9 H9 121.2
B6 B10 B5 59.87(14)
B6 B10 B7 60.60(15)
B5 B10 B7 107.93(17)
B6 B10 B9 107.94(18)
B5 B10 B9 60.25(15)
B7 B10 B9 106.83(17)
B6 B10 B8 108.34(17)
B5 B10 B8 107.91(18)
B7 B10 B8 59.52(15)
B9 B10 B8 59.32(15)
B6 B10 H10 121.3
B5 B10 H10 121.6
B7 B10 H10 122.1
B9 B10 H10 122.3
B8 B10 H10 121.9
C12 B13 C11 56.43(11)
C12 B13 B11 102.07(15)
C11 B13 B11 102.96(15)
C12 B13 B12 57.31(12)
C11 B13 B12 103.28(14)
B11 B13 B12 59.61(14)
C12 B13 B14 100.49(14)
C11 B13 B14 56.64(11)
B11 B13 B14 58.96(13)
B12 B13 B14 105.23(16)
C12 B13 Rh2 113.60(13)
C11 B13 Rh2 104.44(12)
B11 B13 Rh2 143.07(15)
B12 B13 Rh2 134.56(15)
B14 B13 Rh2 120.04(14)
C12 B12 B11 103.92(16)
C12 B12 B18 103.48(16)
B11 B12 B18 60.39(15)
C12 B12 B17 57.81(12)
B11 B12 B17 108.07(18)
B18 B12 B17 59.87(15)
C12 B12 B13 59.34(12)
B11 B12 B13 60.04(13)
B18 B12 B13 108.89(17)
B17 B12 B13 108.78(15)
C12 B12 H12 125.7
B11 B12 H12 122.5
B18 B12 H12 122.4
B17 B12 H12 121.5
B13 B12 H12 120.5
B14 B11 B12 107.62(16)
B14 B11 B13 61.31(13)
B12 B11 B13 60.35(13)
B14 B11 B18 106.10(16)
B12 B11 B18 59.84(15)
B13 B11 B18 108.71(18)
B14 B11 B19 58.80(13)
B12 B11 B19 107.09(18)
B13 B11 B19 108.90(16)
B18 B11 B19 59.08(14)
B14 B11 H11 122.5
B12 B11 H11 122.0
B13 B11 H11 120.2
B18 B11 H11 122.5
B19 B11 H11 122.4
C11 B14 B19 106.40(17)
C11 B14 B11 106.49(17)
B19 B14 B11 61.40(13)
C11 B14 B15 59.41(13)
B19 B14 B15 60.61(13)
B11 B14 B15 110.24(17)
C11 B14 B13 60.40(12)
B19 B14 B13 109.71(17)
B11 B14 B13 59.73(13)
B15 B14 B13 110.53(17)
C11 B14 H14 123.6
B19 B14 H14 121.3
B11 B14 H14 121.4
B15 B14 H14 120.1
B13 B14 H14 120.3
C11 B15 B16 59.48(13)
C11 B15 B20 105.06(17)
B16 B15 B20 59.96(15)
C11 B15 B14 58.08(12)
B16 B15 B14 107.64(16)
B20 B15 B14 107.02(16)
C11 B15 B19 104.12(15)
B16 B15 B19 108.06(17)
B20 B15 B19 60.15(15)
B14 B15 B19 59.02(13)
C11 B15 H15 124.6
B16 B15 H15 121.1
B20 B15 H15 122.4
B14 B15 H15 122.5
B19 B15 H15 122.7
C11 B16 C12 56.98(11)
C11 B16 B15 59.12(13)
C12 B16 B15 103.87(16)
C11 B16 B20 104.96(18)
C12 B16 B20 102.70(16)
B15 B16 B20 60.19(15)
C11 B16 B17 104.10(15)
C12 B16 B17 57.07(12)
B15 B16 B17 107.74(18)
B20 B16 B17 59.70(15)
C11 B16 H16 124.2
C12 B16 H16 126.0
B15 B16 H16 121.9
B20 B16 H16 123.4
B17 B16 H16 122.8
C12 B17 B20 104.66(17)
C12 B17 B18 103.55(17)
B20 B17 B18 60.64(15)
C12 B17 B16 59.82(12)
B20 B17 B16 59.54(14)
B18 B17 B16 108.22(19)
C12 B17 B12 58.01(12)
B20 B17 B12 108.7(2)
B18 B17 B12 59.76(14)
B16 B17 B12 108.99(16)
C12 B17 H17 125.2
B20 B17 H17 122.1
B18 B17 H17 122.7
B16 B17 H17 120.8
B12 B17 H17 121.2
B19 B18 B12 108.37(17)
B19 B18 B17 107.44(17)
B12 B18 B17 60.37(14)
B19 B18 B11 60.76(14)
B12 B18 B11 59.77(14)
B17 B18 B11 107.98(17)
B19 B18 B20 59.98(15)
B12 B18 B20 108.17(18)
B17 B18 B20 59.36(15)
B11 B18 B20 108.63(17)
B19 B18 H18 121.6
B12 B18 H18 121.5
B17 B18 H18 122.1
B11 B18 H18 121.3
B20 B18 H18 121.7
B14 B19 B18 107.75(18)
B14 B19 B20 107.65(18)
B18 B19 B20 60.65(15)
B14 B19 B15 60.37(13)
B18 B19 B15 108.54(19)
B20 B19 B15 59.61(14)
B14 B19 B11 59.80(13)
B18 B19 B11 60.16(14)
B20 B19 B11 108.68(19)
B15 B19 B11 108.77(17)
B14 B19 H19 122.1
B18 B19 H19 121.4
B20 B19 H19 121.6
B15 B19 H19 121.3
B11 B19 H19 121.3
B16 B20 B17 60.76(14)
B16 B20 B15 59.85(14)
B17 B20 B15 108.31(17)
B16 B20 B19 108.04(17)
B17 B20 B19 107.45(17)
B15 B20 B19 60.24(14)
B16 B20 B18 108.67(17)
B17 B20 B18 60.00(15)
B15 B20 B18 108.01(17)
B19 B20 B18 59.36(15)
B16 B20 H20 121.2
B17 B20 H20 121.6
B15 B20 H20 121.6
B19 B20 H20 122.1
B18 B20 H20 121.7
C2 C1 B4 108.12(15)
C2 C1 B5 108.91(16)
B4 C1 B5 62.45(13)
C2 C1 B6 61.32(12)
B4 C1 B6 112.57(16)
B5 C1 B6 61.34(13)
C2 C1 B3 60.31(11)
B4 C1 B3 62.96(12)
B5 C1 B3 115.16(15)
B6 C1 B3 114.48(15)
C2 C1 P1 109.81(12)
B4 C1 P1 113.74(13)
B5 C1 P1 139.83(14)
B6 C1 P1 133.04(14)
B3 C1 P1 93.19(11)
C1 C2 B7 112.89(16)
C1 C2 B2 113.40(16)
B7 C2 B2 63.92(14)
C1 C2 B3 63.36(12)
B7 C2 B3 117.33(17)
B2 C2 B3 63.20(13)
C1 C2 B6 61.74(12)
B7 C2 B6 63.27(14)
B2 C2 B6 116.75(17)
B3 C2 B6 117.48(16)
C1 C2 H2A 119.8
B7 C2 H2A 117.1
B2 C2 H2A 117.2
B3 C2 H2A 115.4
B6 C2 H2A 116.3
C4 C3 C6 106.15(18)
C4 C3 C5 105.41(18)
C6 C3 C5 112.4(2)
C4 C3 P1 113.95(15)
C6 C3 P1 112.82(15)
C5 C3 P1 106.02(15)
C3 C4 H4A 109.5
C3 C4 H4B 109.5
H4A C4 H4B 109.5
C3 C4 H4C 109.5
H4A C4 H4C 109.5
H4B C4 H4C 109.5
C3 C5 H5A 109.5
C3 C5 H5B 109.5
H5A C5 H5B 109.5
C3 C5 H5C 109.5
H5A C5 H5C 109.5
H5B C5 H5C 109.5
C3 C6 H6A 109.5
C3 C6 H6B 109.5
H6A C6 H6B 109.5
C3 C6 H6C 109.5
H6A C6 H6C 109.5
H6B C6 H6C 109.5
C10 C7 C8 104.57(19)
C10 C7 C9 108.55(19)
C8 C7 C9 110.9(2)
C10 C7 P1 110.21(15)
C8 C7 P1 109.06(15)
C9 C7 P1 113.22(15)
C7 C8 H8A 109.5
C7 C8 H8B 109.5
H8A C8 H8B 109.5
C7 C8 H8C 109.5
H8A C8 H8C 109.5
H8B C8 H8C 109.5
C7 C9 H9A 109.5
C7 C9 H9B 109.5
H9A C9 H9B 109.5
C7 C9 H9C 109.5
H9A C9 H9C 109.5
H9B C9 H9C 109.5
C7 C10 H10A 109.5
C7 C10 H10B 109.5
H10A C10 H10B 109.5
C7 C10 H10C 109.5
H10A C10 H10C 109.5
H10B C10 H10C 109.5
O1 C21 Rh1 177.7(2)
C12 C11 B14 108.41(14)
C12 C11 B15 109.21(15)
B14 C11 B15 62.51(13)
C12 C11 B16 61.56(12)
B14 C11 B16 112.82(16)
B15 C11 B16 61.39(14)
C12 C11 B13 60.35(11)
B14 C11 B13 62.95(12)
B15 C11 B13 115.18(15)
B16 C11 B13 114.68(14)
C12 C11 P2 109.14(13)
B14 C11 P2 114.49(13)
B15 C11 P2 139.94(13)
B16 C11 P2 132.02(14)
B13 C11 P2 93.66(11)
C11 C12 B17 112.65(16)
C11 C12 B12 113.52(17)
B17 C12 B12 64.19(14)
C11 C12 B13 63.21(12)
B17 C12 B13 117.44(17)
B12 C12 B13 63.36(13)
C11 C12 B16 61.46(12)
B17 C12 B16 63.12(13)
B12 C12 B16 116.82(17)
B13 C12 B16 117.07(16)
C11 C12 H12A 120.0
B17 C12 H12A 117.1
B12 C12 H12A 116.9
B13 C12 H12A 115.5
B16 C12 H12A 116.6
C16 C13 C15 104.86(19)
C16 C13 C14 108.74(19)
C15 C13 C14 109.91(18)
C16 C13 P2 109.35(13)
C15 C13 P2 110.61(15)
C14 C13 P2 113.03(14)
C13 C14 H14A 109.5
C13 C14 H14B 109.5
H14A C14 H14B 109.5
C13 C14 H14C 109.5
H14A C14 H14C 109.5
H14B C14 H14C 109.5
C13 C15 H15A 109.5
C13 C15 H15B 109.5
H15A C15 H15B 109.5
C13 C15 H15C 109.5
H15A C15 H15C 109.5
H15B C15 H15C 109.5
C13 C16 H16A 109.5
C13 C16 H16B 109.5
H16A C16 H16B 109.5
C13 C16 H16C 109.5
H16A C16 H16C 109.5
H16B C16 H16C 109.5
C19 C17 C18 112.99(19)
C19 C17 C20 105.43(19)
C18 C17 C20 105.62(19)
C19 C17 P2 106.44(16)
C18 C17 P2 111.69(15)
C20 C17 P2 114.66(14)
C17 C18 H18A 109.5
C17 C18 H18B 109.5
H18A C18 H18B 109.5
C17 C18 H18C 109.5
H18A C18 H18C 109.5
H18B C18 H18C 109.5
C17 C19 H19A 109.5
C17 C19 H19B 109.5
H19A C19 H19B 109.5
C17 C19 H19C 109.5
H19A C19 H19C 109.5
H19B C19 H19C 109.5
C17 C20 H20A 109.5
C17 C20 H20B 109.5
H20A C20 H20B 109.5
C17 C20 H20C 109.5
H20A C20 H20C 109.5
H20B C20 H20C 109.5
O2 C22 Rh2 177.07(19)
C25 C24 C29 120.0
C25 C24 C23 120.4(4)
C29 C24 C23 119.5(4)
C24 C25 C26 120.0
C24 C25 H25 120.0
C26 C25 H25 120.0
C27 C26 C25 120.0
C27 C26 H26 120.0
C25 C26 H26 120.0
C26 C27 C28 120.0
C26 C27 H27 120.0
C28 C27 H27 120.0
C27 C28 C29 120.0
C27 C28 H28 120.0
C29 C28 H28 120.0
C28 C29 C24 120.0
C28 C29 H29 120.0
C24 C29 H29 120.0
C31 C30 H30A 109.5
C31 C30 H30B 109.5
H30A C30 H30B 109.5
C31 C30 H30C 109.5
H30A C30 H30C 109.5
H30B C30 H30C 109.5
C32 C31 C36 120.0
C32 C31 C30 117.2(6)
C36 C31 C30 122.8(6)
C31 C32 C33 120.0
C31 C32 H32 120.0
C33 C32 H32 120.0
C34 C33 C32 120.0
C34 C33 H33 120.0
C32 C33 H33 120.0
C35 C34 C33 120.0
C35 C34 H34 120.0
C33 C34 H34 120.0
C34 C35 C36 120.0
C34 C35 H35 120.0
C36 C35 H35 120.0
C35 C36 C31 120.0
C35 C36 H36 120.0
C31 C36 H36 120.0
C39 C38 C43 120.0
C39 C38 C37 119.3(13)
C43 C38 C37 120.7(13)
C40 C39 C38 120.0
C40 C39 H39 120.0
C38 C39 H39 120.0
C39 C40 C41 120.0
C39 C40 H40 120.0
C41 C40 H40 120.0
C42 C41 C40 120.0
C42 C41 H41 120.0
C40 C41 H41 120.0
C41 C42 C43 120.0
C41 C42 H42 120.0
C43 C42 H42 120.0
C42 C43 C38 120.0
C42 C43 H43 120.0
C38 C43 H43 120.0

loop_
_geom_bond_atom_site_label_1
_geom_bond_atom_site_label_2
_geom_bond_distance
Rh1 C21 1.839(2)
Rh1 B3 2.075(2)
Rh1 P1 2.4039(5)
Rh1 Cl1 2.4471(5)
Rh1 Cl2 2.5675(5)
Rh1 Rh2 2.5857(2)
Rh2 C22 1.835(2)
Rh2 B13 2.069(2)
Rh2 P2 2.4133(5)
Rh2 Cl2 2.4366(5)
Rh2 Cl1 2.5704(6)
O1 C21 1.137(2)
O2 C22 1.138(2)
P1 C1 1.893(2)
P1 C3 1.914(2)
P1 C7 1.920(2)
P2 C11 1.889(2)
P2 C17 1.915(2)
P2 C13 1.921(2)
B3 C2 1.727(3)
B3 C1 1.777(3)
B3 B1 1.793(3)
B3 B2 1.795(3)
B3 B4 1.816(3)
B2 C2 1.697(3)
B2 B1 1.774(3)
B2 B8 1.778(3)
B2 B7 1.789(3)
B2 H2 1.1200
B1 B4 1.771(3)
B1 B8 1.800(4)
B1 B9 1.805(3)
B1 H1 1.1200
B4 C1 1.698(3)
B4 B9 1.760(3)
B4 B5 1.778(3)
B4 H4 1.1200
B5 C1 1.731(3)
B5 B6 1.770(4)
B5 B10 1.774(4)
B5 B9 1.785(4)
B5 H5 1.1200
B6 C2 1.732(3)
B6 C1 1.739(3)
B6 B10 1.773(4)
B6 B7 1.791(4)
B6 H6 1.1200
B7 C2 1.683(3)
B7 B8 1.777(4)
B7 B10 1.778(4)
B7 H7 1.1200
B8 B9 1.773(4)
B8 B10 1.802(4)
B8 H8 1.1200
B9 B10 1.782(4)
B9 H9 1.1200
B10 H10 1.1200
B13 C12 1.727(3)
B13 C11 1.774(3)
B13 B11 1.789(3)
B13 B12 1.794(3)
B13 B14 1.817(3)
B12 C12 1.689(3)
B12 B11 1.781(4)
B12 B18 1.782(4)
B12 B17 1.793(3)
B12 H12 1.1200
B11 B14 1.775(3)
B11 B18 1.792(4)
B11 B19 1.803(3)
B11 H11 1.1200
B14 C11 1.704(3)
B14 B19 1.756(3)
B14 B15 1.781(3)
B14 H14 1.1200
B15 C11 1.728(3)
B15 B16 1.768(4)
B15 B20 1.774(3)
B15 B19 1.785(3)
B15 H15 1.1200
B16 C11 1.734(3)
B16 C12 1.736(3)
B16 B20 1.770(4)
B16 B17 1.791(3)
B16 H16 1.1200
B17 C12 1.686(3)
B17 B20 1.773(4)
B17 B18 1.784(4)
B17 H17 1.1200
B18 B19 1.772(4)
B18 B20 1.795(3)
B18 H18 1.1200
B19 B20 1.784(4)
B19 H19 1.1200
B20 H20 1.1200
C1 C2 1.655(3)
C2 H2A 1.1200
C3 C4 1.537(3)
C3 C6 1.541(3)
C3 C5 1.543(3)
C4 H4A 0.9800
C4 H4B 0.9800
C4 H4C 0.9800
C5 H5A 0.9800
C5 H5B 0.9800
C5 H5C 0.9800
C6 H6A 0.9800
C6 H6B 0.9800
C6 H6C 0.9800
C7 C10 1.527(3)
C7 C8 1.536(3)
C7 C9 1.542(3)
C8 H8A 0.9800
C8 H8B 0.9800
C8 H8C 0.9800
C9 H9A 0.9800
C9 H9B 0.9800
C9 H9C 0.9800
C10 H10A 0.9800
C10 H10B 0.9800
C10 H10C 0.9800
C11 C12 1.655(3)
C12 H12A 1.1200
C13 C16 1.532(3)
C13 C15 1.542(3)
C13 C14 1.543(3)
C14 H14A 0.9800
C14 H14B 0.9800
C14 H14C 0.9800
C15 H15A 0.9800
C15 H15B 0.9800
C15 H15C 0.9800
C16 H16A 0.9800
C16 H16B 0.9800
C16 H16C 0.9800
C17 C19 1.538(3)
C17 C18 1.541(3)
C17 C20 1.545(3)
C18 H18A 0.9800
C18 H18B 0.9800
C18 H18C 0.9800
C19 H19A 0.9800
C19 H19B 0.9800
C19 H19C 0.9800
C20 H20A 0.9800
C20 H20B 0.9800
C20 H20C 0.9800
C23 C24 1.519(8)
C23 H23A 0.9800
C23 H23B 0.9800
C23 H23C 0.9800
C24 C25 1.3900
C24 C29 1.3900
C25 C26 1.3900
C25 H25 0.9500
C26 C27 1.3900
C26 H26 0.9500
C27 C28 1.3900
C27 H27 0.9500
C28 C29 1.3900
C28 H28 0.9500
C29 H29 0.9500
C30 C31 1.487(9)
C30 H30A 0.9800
C30 H30B 0.9800
C30 H30C 0.9800
C31 C32 1.3900
C31 C36 1.3900
C32 C33 1.3900
C32 H32 0.9500
C33 C34 1.3900
C33 H33 0.9500
C34 C35 1.3900
C34 H34 0.9500
C35 C36 1.3900
C35 H35 0.9500
C36 H36 0.9500
C37 C38 1.51(2)
C37 H37A 0.9800
C37 H37B 0.9800
C37 H37C 0.9800
C38 C39 1.3900
C38 C43 1.3900
C39 C40 1.3900
C39 H39 0.9500
C40 C41 1.3900
C40 H40 0.9500
C41 C42 1.3900
C41 H41 0.9500
C42 C43 1.3900
C42 H42 0.9500
C43 H43 0.9500

loop_
_geom_torsion_atom_site_label_1
_geom_torsion_atom_site_label_2
_geom_torsion_atom_site_label_3
_geom_torsion_atom_site_label_4
_geom_torsion
C21 Rh1 Rh2 C22 78.04(9)
B3 Rh1 Rh2 C22 -6.28(10)
P1 Rh1 Rh2 C22 -126.40(8)
Cl1 Rh1 Rh2 C22 -91.21(7)
Cl2 Rh1 Rh2 C22 170.31(7)
C21 Rh1 Rh2 B13 -5.57(10)
B3 Rh1 Rh2 B13 -89.90(10)
P1 Rh1 Rh2 B13 149.98(8)
Cl1 Rh1 Rh2 B13 -174.83(7)
Cl2 Rh1 Rh2 B13 86.69(7)
C21 Rh1 Rh2 P2 -125.52(8)
B3 Rh1 Rh2 P2 150.16(8)
P1 Rh1 Rh2 P2 30.04(6)
Cl1 Rh1 Rh2 P2 65.23(4)
Cl2 Rh1 Rh2 P2 -33.26(4)
C21 Rh1 Rh2 Cl2 -92.26(7)
B3 Rh1 Rh2 Cl2 -176.59(7)
P1 Rh1 Rh2 Cl2 63.30(4)
Cl1 Rh1 Rh2 Cl2 98.49(2)
C21 Rh1 Rh2 Cl1 169.25(7)
B3 Rh1 Rh2 Cl1 84.93(7)
P1 Rh1 Rh2 Cl1 -35.19(4)
Cl2 Rh1 Rh2 Cl1 -98.49(2)
C21 Rh1 Cl1 Rh2 -23.36(14)
B3 Rh1 Cl1 Rh2 -118.17(6)
P1 Rh1 Cl1 Rh2 167.768(15)
Cl2 Rh1 Cl1 Rh2 56.566(14)
C22 Rh2 Cl1 Rh1 91.26(6)
B13 Rh2 Cl1 Rh1 43.1(6)
P2 Rh2 Cl1 Rh1 -160.281(16)
Cl2 Rh2 Cl1 Rh1 -61.523(15)
C22 Rh2 Cl2 Rh1 -21.10(14)
B13 Rh2 Cl2 Rh1 -116.67(6)
P2 Rh2 Cl2 Rh1 168.998(14)
Cl1 Rh2 Cl2 Rh1 56.762(13)
C21 Rh1 Cl2 Rh2 90.88(7)
B3 Rh1 Cl2 Rh2 34.8(7)
P1 Rh1 Cl2 Rh2 -159.589(15)
Cl1 Rh1 Cl2 Rh2 -61.511(16)
C21 Rh1 P1 C1 -79.37(9)
B3 Rh1 P1 C1 -1.57(9)
Cl1 Rh1 P1 C1 95.19(6)
Cl2 Rh1 P1 C1 179.79(6)
Rh2 Rh1 P1 C1 126.19(7)
C21 Rh1 P1 C3 168.49(11)
B3 Rh1 P1 C3 -113.71(10)
Cl1 Rh1 P1 C3 -16.94(8)
Cl2 Rh1 P1 C3 67.65(8)
Rh2 Rh1 P1 C3 14.05(10)
C21 Rh1 P1 C7 32.93(11)
B3 Rh1 P1 C7 110.74(10)
Cl1 Rh1 P1 C7 -152.50(8)
Cl2 Rh1 P1 C7 -67.91(8)
Rh2 Rh1 P1 C7 -121.51(8)
C22 Rh2 P2 C11 -78.27(9)
B13 Rh2 P2 C11 -0.74(9)
Cl2 Rh2 P2 C11 96.84(6)
Cl1 Rh2 P2 C11 -177.98(6)
Rh1 Rh2 P2 C11 126.27(7)
C22 Rh2 P2 C17 170.42(11)
B13 Rh2 P2 C17 -112.05(11)
Cl2 Rh2 P2 C17 -14.46(9)
Cl1 Rh2 P2 C17 70.72(9)
Rh1 Rh2 P2 C17 14.97(10)
C22 Rh2 P2 C13 33.43(10)
B13 Rh2 P2 C13 110.96(10)
Cl2 Rh2 P2 C13 -151.45(8)
Cl1 Rh2 P2 C13 -66.27(8)
Rh1 Rh2 P2 C13 -122.02(8)
C21 Rh1 B3 C2 170.53(14)
P1 Rh1 B3 C2 60.91(12)
Cl1 Rh1 B3 C2 -37.56(13)
Cl2 Rh1 B3 C2 -133.0(6)
Rh2 Rh1 B3 C2 -100.00(12)
C21 Rh1 B3 C1 111.35(13)
P1 Rh1 B3 C1 1.73(9)
Cl1 Rh1 B3 C1 -96.74(11)
Cl2 Rh1 B3 C1 167.8(6)
Rh2 Rh1 B3 C1 -159.18(8)
C21 Rh1 B3 B1 -25.3(2)
P1 Rh1 B3 B1 -134.9(2)
Cl1 Rh1 B3 B1 126.6(2)
Cl2 Rh1 B3 B1 31.2(8)
Rh2 Rh1 B3 B1 64.2(2)
C21 Rh1 B3 B2 -122.5(2)
P1 Rh1 B3 B2 127.9(2)
Cl1 Rh1 B3 B2 29.4(2)
Cl2 Rh1 B3 B2 -66.0(8)
Rh2 Rh1 B3 B2 -33.0(2)
C21 Rh1 B3 B4 52.13(15)
P1 Rh1 B3 B4 -57.49(14)
Cl1 Rh1 B3 B4 -155.96(14)
Cl2 Rh1 B3 B4 108.6(6)
Rh2 Rh1 B3 B4 141.60(12)
C1 B3 B2 C2 34.37(13)
B1 B3 B2 C2 131.47(16)
B4 B3 B2 C2 92.63(15)
Rh1 B3 B2 C2 -92.2(2)
C2 B3 B2 B1 -131.47(16)
C1 B3 B2 B1 -97.10(15)
B4 B3 B2 B1 -38.84(15)
Rh1 B3 B2 B1 136.4(2)
C2 B3 B2 B8 -94.34(18)
C1 B3 B2 B8 -60.0(2)
B1 B3 B2 B8 37.13(16)
B4 B3 B2 B8 -1.7(2)
Rh1 B3 B2 B8 173.50(16)
C2 B3 B2 B7 -30.70(15)
C1 B3 B2 B7 3.7(2)
B1 B3 B2 B7 100.77(18)
B4 B3 B2 B7 61.9(2)
Rh1 B3 B2 B7 -122.86(19)
C2 B2 B1 B4 -0.8(2)
B8 B2 B1 B4 -98.68(18)
B7 B2 B1 B4 -60.9(2)
B3 B2 B1 B4 40.71(15)
C2 B2 B1 B3 -41.55(14)
B8 B2 B1 B3 -139.38(17)
B7 B2 B1 B3 -101.62(18)
C2 B2 B1 B8 97.83(17)
B7 B2 B1 B8 37.76(17)
B3 B2 B1 B8 139.38(17)
C2 B2 B1 B9 61.2(2)
B8 B2 B1 B9 -36.66(17)
B7 B2 B1 B9 1.1(2)
B3 B2 B1 B9 102.72(18)
C2 B3 B1 B4 -94.53(15)
C1 B3 B1 B4 -36.75(14)
B2 B3 B1 B4 -134.81(17)
Rh1 B3 B1 B4 100.3(2)
C2 B3 B1 B2 40.28(14)
C1 B3 B1 B2 98.06(15)
B4 B3 B1 B2 134.81(17)
Rh1 B3 B1 B2 -124.9(2)
C2 B3 B1 B8 3.90(19)
C1 B3 B1 B8 61.68(19)
B2 B3 B1 B8 -36.38(15)
B4 B3 B1 B8 98.43(18)
Rh1 B3 B1 B8 -161.31(19)
C2 B3 B1 B9 -58.76(19)
C1 B3 B1 B9 -1.0(2)
B2 B3 B1 B9 -99.04(19)
B4 B3 B1 B9 35.78(16)
Rh1 B3 B1 B9 136.0(2)
B2 B1 B4 C1 -0.6(2)
B3 B1 B4 C1 39.70(14)
B8 B1 B4 C1 -63.2(2)
B9 B1 B4 C1 -100.15(18)
B2 B1 B4 B9 99.55(18)
B3 B1 B4 B9 139.85(17)
B8 B1 B4 B9 36.98(17)
B2 B1 B4 B5 62.7(2)
B3 B1 B4 B5 103.01(17)
B8 B1 B4 B5 0.1(2)
B9 B1 B4 B5 -36.83(17)
B2 B1 B4 B3 -40.29(15)
B8 B1 B4 B3 -102.87(18)
B9 B1 B4 B3 -139.85(17)
C2 B3 B4 C1 -37.54(14)
B1 B3 B4 C1 -135.52(17)
B2 B3 B4 C1 -96.43(16)
Rh1 B3 B4 C1 87.51(16)
C2 B3 B4 B9 60.91(19)
C1 B3 B4 B9 98.44(18)
B1 B3 B4 B9 -37.07(16)
B2 B3 B4 B9 2.0(2)
Rh1 B3 B4 B9 -174.05(14)
C2 B3 B4 B1 97.98(16)
C1 B3 B4 B1 135.52(17)
B2 B3 B4 B1 39.08(15)
Rh1 B3 B4 B1 -136.97(17)
C2 B3 B4 B5 -4.2(2)
C1 B3 B4 B5 33.30(15)
B1 B3 B4 B5 -102.22(19)
B2 B3 B4 B5 -63.1(2)
Rh1 B3 B4 B5 120.81(16)
B9 B4 B5 C1 -135.45(17)
B1 B4 B5 C1 -98.25(17)
B3 B4 B5 C1 -33.66(15)
C1 B4 B5 B6 34.54(16)
B9 B4 B5 B6 -100.92(19)
B1 B4 B5 B6 -63.7(2)
B3 B4 B5 B6 0.9(2)
C1 B4 B5 B10 97.73(18)
B9 B4 B5 B10 -37.73(17)
B1 B4 B5 B10 -0.5(2)
B3 B4 B5 B10 64.1(2)
C1 B4 B5 B9 135.45(17)
B1 B4 B5 B9 37.21(17)
B3 B4 B5 B9 101.79(19)
C1 B5 B6 C2 36.79(14)
B10 B5 B6 C2 -97.19(18)
B4 B5 B6 C2 2.9(2)
B9 B5 B6 C2 -59.5(2)
B10 B5 B6 C1 -133.98(17)
B4 B5 B6 C1 -33.84(15)
B9 B5 B6 C1 -96.31(17)
C1 B5 B6 B10 133.98(17)
B4 B5 B6 B10 100.14(19)
B9 B5 B6 B10 37.67(16)
C1 B5 B6 B7 96.09(17)
B10 B5 B6 B7 -37.89(16)
B4 B5 B6 B7 62.2(2)
B9 B5 B6 B7 -0.2(2)
B1 B2 B7 C2 95.24(18)
B8 B2 B7 C2 133.50(18)
B3 B2 B7 C2 31.28(15)
C2 B2 B7 B8 -133.50(18)
B1 B2 B7 B8 -38.26(17)
B3 B2 B7 B8 -102.22(18)
C2 B2 B7 B10 -96.09(19)
B1 B2 B7 B10 -0.9(2)
B8 B2 B7 B10 37.41(17)
B3 B2 B7 B10 -64.8(2)
C2 B2 B7 B6 -32.65(16)
B1 B2 B7 B6 62.6(2)
B8 B2 B7 B6 100.9(2)
B3 B2 B7 B6 -1.4(2)
C1 B6 B7 C2 -33.78(15)
B5 B6 B7 C2 -95.33(17)
B10 B6 B7 C2 -133.34(18)
C2 B6 B7 B8 95.81(18)
C1 B6 B7 B8 62.0(2)
B5 B6 B7 B8 0.5(2)
B10 B6 B7 B8 -37.53(17)
C2 B6 B7 B10 133.34(18)
C1 B6 B7 B10 99.56(18)
B5 B6 B7 B10 38.01(16)
C2 B6 B7 B2 32.17(16)
C1 B6 B7 B2 -1.6(2)
B5 B6 B7 B2 -63.2(2)
B10 B6 B7 B2 -101.2(2)
C2 B7 B8 B9 61.8(2)
B10 B7 B8 B9 -37.49(16)
B2 B7 B8 B9 101.41(18)
B6 B7 B8 B9 -0.5(2)
C2 B7 B8 B2 -39.59(15)
B10 B7 B8 B2 -138.89(18)
B6 B7 B8 B2 -101.95(18)
C2 B7 B8 B1 -2.1(2)
B10 B7 B8 B1 -101.41(19)
B2 B7 B8 B1 37.48(16)
B6 B7 B8 B1 -64.5(2)
C2 B7 B8 B10 99.30(18)
B2 B7 B8 B10 138.89(18)
B6 B7 B8 B10 36.95(16)
C2 B2 B8 B9 -60.9(2)
B1 B2 B8 B9 37.71(17)
B7 B2 B8 B9 -100.0(2)
B3 B2 B8 B9 0.8(2)
C2 B2 B8 B7 39.05(15)
B1 B2 B8 B7 137.68(18)
B3 B2 B8 B7 100.79(18)
C2 B2 B8 B1 -98.62(17)
B7 B2 B8 B1 -137.68(18)
B3 B2 B8 B1 -36.88(16)
C2 B2 B8 B10 2.4(2)
B1 B2 B8 B10 101.0(2)
B7 B2 B8 B10 -36.68(17)
B3 B2 B8 B10 64.1(2)
B4 B1 B8 B9 -36.99(16)
B2 B1 B8 B9 -138.17(18)
B3 B1 B8 B9 -101.47(18)
B4 B1 B8 B7 63.3(2)
B2 B1 B8 B7 -37.92(16)
B3 B1 B8 B7 -1.2(2)
B9 B1 B8 B7 100.25(19)
B4 B1 B8 B2 101.18(18)
B3 B1 B8 B2 36.70(15)
B9 B1 B8 B2 138.17(18)
B4 B1 B8 B10 0.3(2)
B2 B1 B8 B10 -100.9(2)
B3 B1 B8 B10 -64.2(2)
B9 B1 B8 B10 37.28(17)
C1 B4 B9 B8 62.6(2)
B1 B4 B9 B8 -38.00(17)
B5 B4 B9 B8 101.9(2)
B3 B4 B9 B8 -1.6(2)
C1 B4 B9 B10 -1.6(2)
B1 B4 B9 B10 -102.23(19)
B5 B4 B9 B10 37.63(16)
B3 B4 B9 B10 -65.8(2)
C1 B4 B9 B5 -39.22(15)
B1 B4 B9 B5 -139.86(18)
B3 B4 B9 B5 -103.42(18)
C1 B4 B9 B1 100.64(17)
B5 B4 B9 B1 139.86(18)
B3 B4 B9 B1 36.44(16)
B7 B8 B9 B4 -63.3(2)
B2 B8 B9 B4 0.5(2)
B1 B8 B9 B4 37.63(17)
B10 B8 B9 B4 -100.69(19)
B7 B8 B9 B10 37.39(16)
B2 B8 B9 B10 101.1(2)
B1 B8 B9 B10 138.32(18)
B7 B8 B9 B5 0.4(2)
B2 B8 B9 B5 64.2(2)
B1 B8 B9 B5 101.33(18)
B10 B8 B9 B5 -36.99(16)
B7 B8 B9 B1 -100.93(18)
B2 B8 B9 B1 -37.17(17)
B10 B8 B9 B1 -138.32(18)
C1 B5 B9 B4 37.80(15)
B6 B5 B9 B4 99.94(17)
B10 B5 B9 B4 137.59(18)
C1 B5 B9 B8 -62.3(2)
B6 B5 B9 B8 -0.1(2)
B10 B5 B9 B8 37.53(16)
B4 B5 B9 B8 -100.05(18)
C1 B5 B9 B10 -99.78(18)
B6 B5 B9 B10 -37.64(16)
B4 B5 B9 B10 -137.59(18)
C1 B5 B9 B1 1.9(2)
B6 B5 B9 B1 64.0(2)
B10 B5 B9 B1 101.66(19)
B4 B5 B9 B1 -35.92(16)
B2 B1 B9 B4 -100.57(18)
B3 B1 B9 B4 -36.75(16)
B8 B1 B9 B4 -137.55(19)
B4 B1 B9 B8 137.55(19)
B2 B1 B9 B8 36.98(17)
B3 B1 B9 B8 100.81(19)
B4 B1 B9 B10 99.61(19)
B2 B1 B9 B10 -1.0(2)
B3 B1 B9 B10 62.9(2)
B8 B1 B9 B10 -37.94(18)
B4 B1 B9 B5 36.19(17)
B2 B1 B9 B5 -64.4(2)
B3 B1 B9 B5 -0.6(2)
B8 B1 B9 B5 -101.4(2)
C2 B6 B10 B5 98.59(17)
C1 B6 B10 B5 39.76(15)
B7 B6 B10 B5 137.34(18)
C2 B6 B10 B7 -38.75(15)
C1 B6 B10 B7 -97.58(17)
B5 B6 B10 B7 -137.34(18)
C2 B6 B10 B9 60.9(2)
C1 B6 B10 B9 2.0(2)
B5 B6 B10 B9 -37.73(16)
B7 B6 B10 B9 99.61(19)
C2 B6 B10 B8 -1.9(2)
C1 B6 B10 B8 -60.7(2)
B5 B6 B10 B8 -100.5(2)
B7 B6 B10 B8 36.85(17)
C1 B5 B10 B6 -40.05(15)
B4 B5 B10 B6 -100.55(17)
B9 B5 B10 B6 -137.89(17)
C1 B5 B10 B7 -1.7(2)
B6 B5 B10 B7 38.35(17)
B4 B5 B10 B7 -62.2(2)
B9 B5 B10 B7 -99.53(19)
C1 B5 B10 B9 97.84(17)
B6 B5 B10 B9 137.89(17)
B4 B5 B10 B9 37.33(16)
C1 B5 B10 B8 61.2(2)
B6 B5 B10 B8 101.24(19)
B4 B5 B10 B8 0.7(2)
B9 B5 B10 B8 -36.65(17)
C2 B7 B10 B6 40.51(16)
B8 B7 B10 B6 138.66(18)
B2 B7 B10 B6 101.72(19)
C2 B7 B10 B5 2.5(2)
B8 B7 B10 B5 100.6(2)
B2 B7 B10 B5 63.7(2)
B6 B7 B10 B5 -38.03(17)
C2 B7 B10 B9 -61.0(2)
B8 B7 B10 B9 37.19(17)
B2 B7 B10 B9 0.2(2)
B6 B7 B10 B9 -101.48(19)
C2 B7 B10 B8 -98.15(18)
B2 B7 B10 B8 -36.94(17)
B6 B7 B10 B8 -138.66(18)
B4 B9 B10 B6 -0.3(2)
B8 B9 B10 B6 -101.10(19)
B5 B9 B10 B6 37.56(16)
B1 B9 B10 B6 -63.4(2)
B4 B9 B10 B5 -37.87(16)
B8 B9 B10 B5 -138.67(18)
B1 B9 B10 B5 -100.95(19)
B4 B9 B10 B7 63.5(2)
B8 B9 B10 B7 -37.27(17)
B5 B9 B10 B7 101.39(19)
B1 B9 B10 B7 0.4(2)
B4 B9 B10 B8 100.79(18)
B5 B9 B10 B8 138.67(18)
B1 B9 B10 B8 37.72(17)
B9 B8 B10 B6 100.4(2)
B7 B8 B10 B6 -37.32(17)
B2 B8 B10 B6 -0.3(2)
B1 B8 B10 B6 62.7(2)
B9 B8 B10 B5 37.06(17)
B7 B8 B10 B5 -100.67(19)
B2 B8 B10 B5 -63.6(2)
B1 B8 B10 B5 -0.6(2)
B9 B8 B10 B7 137.73(18)
B2 B8 B10 B7 37.05(17)
B1 B8 B10 B7 100.06(19)
B7 B8 B10 B9 -137.73(18)
B2 B8 B10 B9 -100.68(19)
B1 B8 B10 B9 -37.67(17)
C22 Rh2 B13 C12 169.14(14)
P2 Rh2 B13 C12 60.11(11)
Cl2 Rh2 B13 C12 -38.79(13)
Cl1 Rh2 B13 C12 -142.3(5)
Rh1 Rh2 B13 C12 -101.86(12)
C22 Rh2 B13 C11 109.84(13)
P2 Rh2 B13 C11 0.81(10)
Cl2 Rh2 B13 C11 -98.09(11)
Cl1 Rh2 B13 C11 158.4(5)
Rh1 Rh2 B13 C11 -161.16(9)
C22 Rh2 B13 B11 -26.9(2)
P2 Rh2 B13 B11 -135.9(3)
Cl2 Rh2 B13 B11 125.2(2)
Cl1 Rh2 B13 B11 21.7(8)
Rh1 Rh2 B13 B11 62.1(3)
C22 Rh2 B13 B12 -124.3(2)
P2 Rh2 B13 B12 126.7(2)
Cl2 Rh2 B13 B12 27.8(2)
Cl1 Rh2 B13 B12 -75.7(6)
Rh1 Rh2 B13 B12 -35.3(2)
C22 Rh2 B13 B14 50.30(15)
P2 Rh2 B13 B14 -58.72(13)
Cl2 Rh2 B13 B14 -157.63(13)
Cl1 Rh2 B13 B14 98.9(5)
Rh1 Rh2 B13 B14 139.30(12)
C11 B13 B12 C12 34.25(14)
B11 B13 B12 C12 131.65(16)
B14 B13 B12 C12 92.84(16)
Rh2 B13 B12 C12 -92.0(2)
C12 B13 B12 B11 -131.65(16)
C11 B13 B12 B11 -97.40(16)
B14 B13 B12 B11 -38.81(14)
Rh2 B13 B12 B11 136.3(2)
C12 B13 B12 B18 -94.79(18)
C11 B13 B12 B18 -60.5(2)
B11 B13 B12 B18 36.86(16)
B14 B13 B12 B18 -2.0(2)
Rh2 B13 B12 B18 173.17(16)
C12 B13 B12 B17 -31.16(17)
C11 B13 B12 B17 3.1(2)
B11 B13 B12 B17 100.49(19)
B14 B13 B12 B17 61.7(2)
Rh2 B13 B12 B17 -123.20(19)
C12 B12 B11 B14 -1.0(2)
B18 B12 B11 B14 -98.74(17)
B17 B12 B11 B14 -61.2(2)
B13 B12 B11 B14 40.51(14)
C12 B12 B11 B13 -41.47(14)
B18 B12 B11 B13 -139.25(16)
B17 B12 B11 B13 -101.70(17)
C12 B12 B11 B18 97.78(17)
B17 B12 B11 B18 37.55(16)
B13 B12 B11 B18 139.25(16)
C12 B12 B11 B19 60.95(19)
B18 B12 B11 B19 -36.83(15)
B17 B12 B11 B19 0.7(2)
B13 B12 B11 B19 102.41(17)
C12 B13 B11 B14 -95.09(15)
C11 B13 B11 B14 -37.16(14)
B12 B13 B11 B14 -135.11(16)
Rh2 B13 B11 B14 99.9(2)
C12 B13 B11 B12 40.02(13)
C11 B13 B11 B12 97.95(15)
B14 B13 B11 B12 135.11(16)
Rh2 B13 B11 B12 -125.0(3)
C12 B13 B11 B18 3.4(2)
C11 B13 B11 B18 61.37(19)
B12 B13 B11 B18 -36.58(16)
B14 B13 B11 B18 98.53(18)
Rh2 B13 B11 B18 -161.6(2)
C12 B13 B11 B19 -59.3(2)
C11 B13 B11 B19 -1.4(2)
B12 B13 B11 B19 -99.36(19)
B14 B13 B11 B19 35.75(17)
Rh2 B13 B11 B19 135.7(2)
B12 B11 B14 C11 -0.3(2)
B13 B11 B14 C11 39.72(14)
B18 B11 B14 C11 -63.1(2)
B19 B11 B14 C11 -100.02(18)
B12 B11 B14 B19 99.69(19)
B13 B11 B14 B19 139.74(18)
B18 B11 B14 B19 36.88(18)
B12 B11 B14 B15 62.5(2)
B13 B11 B14 B15 102.56(18)
B18 B11 B14 B15 -0.3(2)
B19 B11 B14 B15 -37.18(18)
B12 B11 B14 B13 -40.06(15)
B18 B11 B14 B13 -102.87(19)
B19 B11 B14 B13 -139.74(18)
C12 B13 B14 C11 -37.33(13)
B11 B13 B14 C11 -135.19(16)
B12 B13 B14 C11 -96.07(16)
Rh2 B13 B14 C11 87.95(15)
C12 B13 B14 B19 60.80(18)
C11 B13 B14 B19 98.13(17)
B11 B13 B14 B19 -37.06(16)
B12 B13 B14 B19 2.1(2)
Rh2 B13 B14 B19 -173.92(14)
C12 B13 B14 B11 97.86(16)
C11 B13 B14 B11 135.19(16)
B12 B13 B14 B11 39.12(15)
Rh2 B13 B14 B11 -136.86(17)
C12 B13 B14 B15 -4.21(19)
C11 B13 B14 B15 33.12(14)
B11 B13 B14 B15 -102.07(18)
B12 B13 B14 B15 -62.95(19)
Rh2 B13 B14 B15 121.06(16)
B19 B14 B15 C11 -135.18(18)
B11 B14 B15 C11 -97.67(18)
B13 B14 B15 C11 -33.49(14)
C11 B14 B15 B16 34.32(15)
B19 B14 B15 B16 -100.86(19)
B11 B14 B15 B16 -63.3(2)
B13 B14 B15 B16 0.8(2)
C11 B14 B15 B20 97.44(18)
B19 B14 B15 B20 -37.74(18)
B11 B14 B15 B20 -0.2(2)
B13 B14 B15 B20 64.0(2)
C11 B14 B15 B19 135.18(18)
B11 B14 B15 B19 37.51(18)
B13 B14 B15 B19 101.69(19)
B20 B15 B16 C11 -133.58(16)
B14 B15 B16 C11 -33.74(14)
B19 B15 B16 C11 -96.06(16)
C11 B15 B16 C12 36.71(13)
B20 B15 B16 C12 -96.86(17)
B14 B15 B16 C12 3.0(2)
B19 B15 B16 C12 -59.35(19)
C11 B15 B16 B20 133.58(16)
B14 B15 B16 B20 99.83(17)
B19 B15 B16 B20 37.51(15)
C11 B15 B16 B17 96.12(16)
B20 B15 B16 B17 -37.46(15)
B14 B15 B16 B17 62.4(2)
B19 B15 B16 B17 0.1(2)
C11 B16 B17 C12 -33.68(16)
B15 B16 B17 C12 -95.31(17)
B20 B16 B17 C12 -132.98(19)
C11 B16 B17 B20 99.30(19)
C12 B16 B17 B20 132.98(19)
B15 B16 B17 B20 37.68(16)
C11 B16 B17 B18 61.7(2)
C12 B16 B17 B18 95.39(18)
B15 B16 B17 B18 0.1(2)
B20 B16 B17 B18 -37.59(16)
C11 B16 B17 B12 -1.7(2)
C12 B16 B17 B12 31.97(17)
B15 B16 B17 B12 -63.3(2)
B20 B16 B17 B12 -101.0(2)
B11 B12 B17 C12 95.37(17)
B18 B12 B17 C12 133.15(18)
B13 B12 B17 C12 31.73(16)
C12 B12 B17 B20 -95.95(18)
B11 B12 B17 B20 -0.6(2)
B18 B12 B17 B20 37.21(16)
B13 B12 B17 B20 -64.2(2)
C12 B12 B17 B18 -133.15(18)
B11 B12 B17 B18 -37.78(16)
B13 B12 B17 B18 -101.43(19)
C12 B12 B17 B16 -32.66(17)
B11 B12 B17 B16 62.7(2)
B18 B12 B17 B16 100.5(2)
B13 B12 B17 B16 -0.9(3)
C12 B12 B18 B19 -60.6(2)
B11 B12 B18 B19 37.89(16)
B17 B12 B18 B19 -100.05(19)
B13 B12 B18 B19 1.2(2)
C12 B12 B18 B17 39.41(15)
B11 B12 B18 B17 137.94(17)
B13 B12 B18 B17 101.23(17)
C12 B12 B18 B11 -98.53(17)
B17 B12 B18 B11 -137.94(17)
B13 B12 B18 B11 -36.71(15)
C12 B12 B18 B20 2.9(2)
B11 B12 B18 B20 101.4(2)
B17 B12 B18 B20 -36.52(17)
B13 B12 B18 B20 64.7(2)
C12 B17 B18 B19 62.1(2)
B20 B17 B18 B19 -37.30(16)
B16 B17 B18 B19 -0.2(2)
B12 B17 B18 B19 101.61(18)
C12 B17 B18 B12 -39.53(15)
B20 B17 B18 B12 -138.91(17)
B16 B17 B18 B12 -101.81(18)
C12 B17 B18 B11 -2.0(2)
B20 B17 B18 B11 -101.43(19)
B16 B17 B18 B11 -64.3(2)
B12 B17 B18 B11 37.49(15)
C12 B17 B18 B20 99.39(17)
B16 B17 B18 B20 37.11(16)
B12 B17 B18 B20 138.91(17)
B14 B11 B18 B19 -36.75(17)
B12 B11 B18 B19 -138.09(17)
B13 B11 B18 B19 -101.29(18)
B14 B11 B18 B12 101.34(18)
B13 B11 B18 B12 36.80(15)
B19 B11 B18 B12 138.09(17)
B14 B11 B18 B17 63.6(2)
B12 B11 B18 B17 -37.75(16)
B13 B11 B18 B17 -1.0(2)
B19 B11 B18 B17 100.34(18)
B14 B11 B18 B20 0.7(2)
B12 B11 B18 B20 -100.6(2)
B13 B11 B18 B20 -63.8(2)
B19 B11 B18 B20 37.47(18)
C11 B14 B19 B18 62.4(2)
B11 B14 B19 B18 -37.74(17)
B15 B14 B19 B18 101.7(2)
B13 B14 B19 B18 -1.4(2)
C11 B14 B19 B20 -1.6(2)
B11 B14 B19 B20 -101.8(2)
B15 B14 B19 B20 37.64(16)
B13 B14 B19 B20 -65.4(2)
C11 B14 B19 B15 -39.24(15)
B11 B14 B19 B15 -139.40(19)
B13 B14 B19 B15 -103.04(18)
C11 B14 B19 B11 100.16(18)
B15 B14 B19 B11 139.40(19)
B13 B14 B19 B11 36.36(16)
B12 B18 B19 B14 0.1(2)
B17 B18 B19 B14 -63.7(2)
B11 B18 B19 B14 37.58(16)
B20 B18 B19 B14 -100.68(19)
B12 B18 B19 B20 100.81(19)
B17 B18 B19 B20 37.03(16)
B11 B18 B19 B20 138.26(18)
B12 B18 B19 B15 64.0(2)
B17 B18 B19 B15 0.2(2)
B11 B18 B19 B15 101.47(18)
B20 B18 B19 B15 -36.80(16)
B12 B18 B19 B11 -37.45(16)
B17 B18 B19 B11 -101.24(18)
B20 B18 B19 B11 -138.26(18)
C11 B15 B19 B14 38.09(15)
B16 B15 B19 B14 100.14(18)
B20 B15 B19 B14 137.57(19)
C11 B15 B19 B18 -62.2(2)
B16 B15 B19 B18 -0.2(2)
B20 B15 B19 B18 37.25(17)
B14 B15 B19 B18 -100.32(18)
C11 B15 B19 B20 -99.48(18)
B16 B15 B19 B20 -37.43(16)
B14 B15 B19 B20 -137.57(19)
C11 B15 B19 B11 1.6(2)
B16 B15 B19 B11 63.7(2)
B20 B15 B19 B11 101.1(2)
B14 B15 B19 B11 -36.44(17)
B12 B11 B19 B14 -100.60(18)
B13 B11 B19 B14 -36.81(17)
B18 B11 B19 B14 -137.77(19)
B14 B11 B19 B18 137.77(19)
B12 B11 B19 B18 37.17(16)
B13 B11 B19 B18 101.0(2)
B14 B11 B19 B20 100.00(19)
B12 B11 B19 B20 -0.6(2)
B13 B11 B19 B20 63.2(2)
B18 B11 B19 B20 -37.77(17)
B14 B11 B19 B15 36.69(17)
B12 B11 B19 B15 -63.9(2)
B13 B11 B19 B15 -0.1(2)
B18 B11 B19 B15 -101.1(2)
C11 B16 B20 B17 -97.81(17)
C12 B16 B20 B17 -39.00(15)
B15 B16 B20 B17 -137.87(17)
C11 B16 B20 B15 40.06(14)
C12 B16 B20 B15 98.86(16)
B17 B16 B20 B15 137.87(17)
C11 B16 B20 B19 2.5(2)
C12 B16 B20 B19 61.3(2)
B15 B16 B20 B19 -37.55(16)
B17 B16 B20 B19 100.32(18)
C11 B16 B20 B18 -60.4(2)
C12 B16 B20 B18 -1.6(2)
B15 B16 B20 B18 -100.4(2)
B17 B16 B20 B18 37.42(17)
C12 B17 B20 B16 40.82(16)
B18 B17 B20 B16 138.33(18)
B12 B17 B20 B16 101.50(18)
C12 B17 B20 B15 3.1(2)
B18 B17 B20 B15 100.66(19)
B16 B17 B20 B15 -37.67(16)
B12 B17 B20 B15 63.8(2)
C12 B17 B20 B19 -60.5(2)
B18 B17 B20 B19 37.03(16)
B16 B17 B20 B19 -101.30(18)
B12 B17 B20 B19 0.2(2)
C12 B17 B20 B18 -97.52(18)
B16 B17 B20 B18 -138.33(18)
B12 B17 B20 B18 -36.83(16)
C11 B15 B20 B16 -40.26(14)
B14 B15 B20 B16 -100.90(18)
B19 B15 B20 B16 -138.13(17)
C11 B15 B20 B17 -2.2(2)
B16 B15 B20 B17 38.07(16)
B14 B15 B20 B17 -62.8(2)
B19 B15 B20 B17 -100.06(19)
C11 B15 B20 B19 97.86(17)
B16 B15 B20 B19 138.13(17)
B14 B15 B20 B19 37.22(16)
C11 B15 B20 B18 61.3(2)
B16 B15 B20 B18 101.6(2)
B14 B15 B20 B18 0.7(2)
B19 B15 B20 B18 -36.56(18)
B14 B19 B20 B16 -0.6(2)
B18 B19 B20 B16 -101.45(19)
B15 B19 B20 B16 37.38(16)
B11 B19 B20 B16 -63.9(2)
B14 B19 B20 B17 63.5(2)
B18 B19 B20 B17 -37.31(16)
B15 B19 B20 B17 101.52(18)
B11 B19 B20 B17 0.3(2)
B14 B19 B20 B15 -37.99(16)
B18 B19 B20 B15 -138.82(18)
B11 B19 B20 B15 -101.27(18)
B14 B19 B20 B18 100.84(19)
B15 B19 B20 B18 138.82(18)
B11 B19 B20 B18 37.56(16)
B19 B18 B20 B16 100.35(19)
B12 B18 B20 B16 -0.8(3)
B17 B18 B20 B16 -37.76(17)
B11 B18 B20 B16 62.5(2)
B19 B18 B20 B17 138.11(18)
B12 B18 B20 B17 36.96(17)
B11 B18 B20 B17 100.3(2)
B19 B18 B20 B15 36.94(18)
B12 B18 B20 B15 -64.2(2)
B17 B18 B20 B15 -101.2(2)
B11 B18 B20 B15 -0.9(3)
B12 B18 B20 B19 -101.15(19)
B17 B18 B20 B19 -138.11(18)
B11 B18 B20 B19 -37.81(18)
B9 B4 C1 C2 -62.70(19)
B1 B4 C1 C2 1.9(2)
B5 B4 C1 C2 -102.35(17)
B3 B4 C1 C2 41.23(14)
B9 B4 C1 B5 39.64(16)
B1 B4 C1 B5 104.20(18)
B3 B4 C1 B5 143.57(17)
B9 B4 C1 B6 3.0(2)
B1 B4 C1 B6 67.60(19)
B5 B4 C1 B6 -36.61(16)
B3 B4 C1 B6 106.96(17)
B9 B4 C1 B3 -103.93(17)
B1 B4 C1 B3 -39.37(15)
B5 B4 C1 B3 -143.57(17)
B9 B4 C1 P1 175.05(13)
B1 B4 C1 P1 -120.39(15)
B5 B4 C1 P1 135.41(16)
B3 B4 C1 P1 -81.02(13)
B6 B5 C1 C2 -40.06(16)
B10 B5 C1 C2 0.2(2)
B4 B5 C1 C2 101.07(16)
B9 B5 C1 C2 62.6(2)
B6 B5 C1 B4 -141.13(17)
B10 B5 C1 B4 -100.84(19)
B9 B5 C1 B4 -38.45(16)
B10 B5 C1 B6 40.29(17)
B4 B5 C1 B6 141.13(17)
B9 B5 C1 B6 102.68(19)
B6 B5 C1 B3 -105.37(18)
B10 B5 C1 B3 -65.1(2)
B4 B5 C1 B3 35.76(16)
B9 B5 C1 B3 -2.7(2)
B6 B5 C1 P1 123.9(2)
B10 B5 C1 P1 164.23(18)
B4 B5 C1 P1 -94.9(2)
B9 B5 C1 P1 -133.4(2)
B5 B6 C1 C2 136.05(17)
B10 B6 C1 C2 95.81(18)
B7 B6 C1 C2 33.81(15)
C2 B6 C1 B4 -99.00(17)
B5 B6 C1 B4 37.05(16)
B10 B6 C1 B4 -3.2(2)
B7 B6 C1 B4 -65.2(2)
C2 B6 C1 B5 -136.05(17)
B10 B6 C1 B5 -40.24(16)
B7 B6 C1 B5 -102.24(19)
C2 B6 C1 B3 -29.59(15)
B5 B6 C1 B3 106.47(17)
B10 B6 C1 B3 66.2(2)
B7 B6 C1 B3 4.2(2)
C2 B6 C1 P1 91.01(18)
B5 B6 C1 P1 -132.9(2)
B10 B6 C1 P1 -173.17(15)
B7 B6 C1 P1 124.83(18)
B1 B3 C1 C2 -95.95(16)
B2 B3 C1 C2 -34.93(14)
B4 B3 C1 C2 -133.86(16)
Rh1 B3 C1 C2 108.94(14)
C2 B3 C1 B4 133.86(16)
B1 B3 C1 B4 37.91(15)
B2 B3 C1 B4 98.93(17)
Rh1 B3 C1 B4 -117.20(14)
C2 B3 C1 B5 98.29(18)
B1 B3 C1 B5 2.3(2)
B2 B3 C1 B5 63.4(2)
B4 B3 C1 B5 -35.57(16)
Rh1 B3 C1 B5 -152.76(14)
C2 B3 C1 B6 29.91(16)
B1 B3 C1 B6 -66.04(19)
B2 B3 C1 B6 -5.0(2)
B4 B3 C1 B6 -103.95(18)
Rh1 B3 C1 B6 138.85(14)
C2 B3 C1 P1 -111.04(13)
B1 B3 C1 P1 153.01(13)
B2 B3 C1 P1 -145.97(13)
B4 B3 C1 P1 115.10(13)
Rh1 B3 C1 P1 -2.10(11)
C3 P1 C1 C2 64.37(14)
C7 P1 C1 C2 -176.67(12)
Rh1 P1 C1 C2 -57.77(12)
C3 P1 C1 B4 -174.33(13)
C7 P1 C1 B4 -55.37(15)
Rh1 P1 C1 B4 63.53(12)
C3 P1 C1 B5 -99.5(2)
C7 P1 C1 B5 19.4(2)
Rh1 P1 C1 B5 138.3(2)
C3 P1 C1 B6 -4.4(2)
C7 P1 C1 B6 114.52(18)
Rh1 P1 C1 B6 -126.57(17)
C3 P1 C1 B3 123.89(11)
C7 P1 C1 B3 -117.15(12)
Rh1 P1 C1 B3 1.75(10)
B4 C1 C2 B7 67.7(2)
B5 C1 C2 B7 1.4(2)
B6 C1 C2 B7 -38.62(17)
B3 C1 C2 B7 110.23(18)
P1 C1 C2 B7 -167.66(14)
B4 C1 C2 B2 -2.6(2)
B5 C1 C2 B2 -68.84(19)
B6 C1 C2 B2 -108.91(18)
B3 C1 C2 B2 39.94(15)
P1 C1 C2 B2 122.05(15)
B4 C1 C2 B3 -42.51(15)
B5 C1 C2 B3 -108.78(17)
B6 C1 C2 B3 -148.85(17)
P1 C1 C2 B3 82.11(13)
B4 C1 C2 B6 106.34(17)
B5 C1 C2 B6 40.07(16)
B3 C1 C2 B6 148.85(17)
P1 C1 C2 B6 -129.04(15)
B8 B7 C2 C1 -65.6(2)
B10 B7 C2 C1 -2.4(2)
B2 B7 C2 C1 -105.86(18)
B6 B7 C2 C1 37.99(16)
B8 B7 C2 B2 40.28(16)
B10 B7 C2 B2 103.42(19)
B6 B7 C2 B2 143.86(18)
B8 B7 C2 B3 5.2(2)
B10 B7 C2 B3 68.3(2)
B2 B7 C2 B3 -35.11(17)
B6 B7 C2 B3 108.75(18)
B8 B7 C2 B6 -103.57(18)
B10 B7 C2 B6 -40.44(17)
B2 B7 C2 B6 -143.86(18)
B1 B2 C2 C1 2.1(2)
B8 B2 C2 C1 65.0(2)
B7 B2 C2 C1 105.07(18)
B3 B2 C2 C1 -40.01(15)
B1 B2 C2 B7 -102.97(18)
B8 B2 C2 B7 -40.11(16)
B3 B2 C2 B7 -145.08(17)
B1 B2 C2 B3 42.11(14)
B8 B2 C2 B3 104.97(17)
B7 B2 C2 B3 145.08(17)
B1 B2 C2 B6 -66.8(2)
B8 B2 C2 B6 -4.0(2)
B7 B2 C2 B6 36.15(17)
B3 B2 C2 B6 -108.93(18)
B1 B3 C2 C1 97.52(15)
B2 B3 C2 C1 138.70(16)
B4 B3 C2 C1 37.57(14)
Rh1 B3 C2 C1 -92.07(14)
C1 B3 C2 B7 -103.34(18)
B1 B3 C2 B7 -5.8(2)
B2 B3 C2 B7 35.36(17)
B4 B3 C2 B7 -65.8(2)
Rh1 B3 C2 B7 164.59(14)
C1 B3 C2 B2 -138.70(16)
B1 B3 C2 B2 -41.18(14)
B4 B3 C2 B2 -101.13(16)
Rh1 B3 C2 B2 129.23(15)
C1 B3 C2 B6 -30.90(16)
B1 B3 C2 B6 66.6(2)
B2 B3 C2 B6 107.8(2)
B4 B3 C2 B6 6.7(2)
Rh1 B3 C2 B6 -122.97(16)
B5 B6 C2 C1 -37.82(15)
B10 B6 C2 C1 -99.74(18)
B7 B6 C2 C1 -139.92(18)
C1 B6 C2 B7 139.92(18)
B5 B6 C2 B7 102.11(19)
B10 B6 C2 B7 40.18(17)
C1 B6 C2 B2 103.54(18)
B5 B6 C2 B2 65.7(2)
B10 B6 C2 B2 3.8(2)
B7 B6 C2 B2 -36.38(18)
C1 B6 C2 B3 31.41(17)
B5 B6 C2 B3 -6.4(2)
B10 B6 C2 B3 -68.3(2)
B7 B6 C2 B3 -108.5(2)
C1 P1 C3 C4 -45.72(17)
C7 P1 C3 C4 -165.54(15)
Rh1 P1 C3 C4 55.53(17)
C1 P1 C3 C6 75.42(18)
C7 P1 C3 C6 -44.40(19)
Rh1 P1 C3 C6 176.67(14)
C1 P1 C3 C5 -161.18(15)
C7 P1 C3 C5 79.00(17)
Rh1 P1 C3 C5 -59.93(17)
C1 P1 C7 C10 82.10(16)
C3 P1 C7 C10 -158.54(15)
Rh1 P1 C7 C10 -18.15(18)
C1 P1 C7 C8 -163.64(16)
C3 P1 C7 C8 -44.29(18)
Rh1 P1 C7 C8 96.10(16)
C1 P1 C7 C9 -39.7(2)
C3 P1 C7 C9 79.67(19)
Rh1 P1 C7 C9 -139.94(16)
B3 Rh1 C21 O1 78(5)
P1 Rh1 C21 O1 148(5)
Cl1 Rh1 C21 O1 -20(5)
Cl2 Rh1 C21 O1 -97(5)
Rh2 Rh1 C21 O1 -41(5)
B19 B14 C11 C12 -62.77(18)
B11 B14 C11 C12 1.55(19)
B15 B14 C11 C12 -102.58(16)
B13 B14 C11 C12 40.95(14)
B19 B14 C11 B15 39.81(15)
B11 B14 C11 B15 104.13(17)
B13 B14 C11 B15 143.53(16)
B19 B14 C11 B16 3.4(2)
B11 B14 C11 B16 67.69(19)
B15 B14 C11 B16 -36.44(15)
B13 B14 C11 B16 107.09(16)
B19 B14 C11 B13 -103.72(17)
B11 B14 C11 B13 -39.40(14)
B15 B14 C11 B13 -143.53(16)
B19 B14 C11 P2 175.13(13)
B11 B14 C11 P2 -120.55(14)
B15 B14 C11 P2 135.32(15)
B13 B14 C11 P2 -81.14(13)
B16 B15 C11 C12 -40.13(15)
B20 B15 C11 C12 0.4(2)
B14 B15 C11 C12 101.28(16)
B19 B15 C11 C12 62.7(2)
B16 B15 C11 B14 -141.42(16)
B20 B15 C11 B14 -100.92(17)
B19 B15 C11 B14 -38.54(16)
B20 B15 C11 B16 40.50(15)
B14 B15 C11 B16 141.42(16)
B19 B15 C11 B16 102.87(18)
B16 B15 C11 B13 -105.62(17)
B20 B15 C11 B13 -65.1(2)
B14 B15 C11 B13 35.80(16)
B19 B15 C11 B13 -2.7(2)
B16 B15 C11 P2 122.4(2)
B20 B15 C11 P2 162.92(18)
B14 B15 C11 P2 -96.2(2)
B19 B15 C11 P2 -134.71(19)
B15 B16 C11 C12 136.19(16)
B20 B16 C11 C12 95.60(17)
B17 B16 C11 C12 33.72(16)
C12 B16 C11 B14 -99.31(16)
B15 B16 C11 B14 36.89(15)
B20 B16 C11 B14 -3.7(2)
B17 B16 C11 B14 -65.6(2)
C12 B16 C11 B15 -136.19(16)
B20 B16 C11 B15 -40.59(15)
B17 B16 C11 B15 -102.47(19)
C12 B16 C11 B13 -29.77(16)
B15 B16 C11 B13 106.43(17)
B20 B16 C11 B13 65.8(2)
B17 B16 C11 B13 4.0(2)
C12 B16 C11 P2 90.80(18)
B15 B16 C11 P2 -133.01(18)
B20 B16 C11 P2 -173.60(14)
B17 B16 C11 P2 124.52(18)
B11 B13 C11 C12 -96.02(17)
B12 B13 C11 C12 -34.65(15)
B14 B13 C11 C12 -134.31(16)
Rh2 B13 C11 C12 108.98(14)
C12 B13 C11 B14 134.31(16)
B11 B13 C11 B14 38.29(15)
B12 B13 C11 B14 99.66(17)
Rh2 B13 C11 B14 -116.71(15)
C12 B13 C11 B15 98.67(17)
B11 B13 C11 B15 2.7(2)
B12 B13 C11 B15 64.0(2)
B14 B13 C11 B15 -35.64(16)
Rh2 B13 C11 B15 -152.34(14)
C12 B13 C11 B16 30.15(16)
B11 B13 C11 B16 -65.9(2)
B12 B13 C11 B16 -4.5(2)
B14 B13 C11 B16 -104.16(19)
Rh2 B13 C11 B16 139.14(15)
C12 B13 C11 P2 -109.98(13)
B11 B13 C11 P2 154.00(14)
B12 B13 C11 P2 -144.62(14)
B14 B13 C11 P2 115.71(13)
Rh2 B13 C11 P2 -1.00(12)
C17 P2 C11 C12 63.12(14)
C13 P2 C11 C12 -177.92(12)
Rh2 P2 C11 C12 -59.01(11)
C17 P2 C11 B14 -175.18(13)
C13 P2 C11 B14 -56.22(15)
Rh2 P2 C11 B14 62.69(12)
C17 P2 C11 B15 -99.4(2)
C13 P2 C11 B15 19.5(2)
Rh2 P2 C11 B15 138.4(2)
C17 P2 C11 B16 -5.4(2)
C13 P2 C11 B16 113.54(18)
Rh2 P2 C11 B16 -127.55(17)
C17 P2 C11 B13 122.96(12)
C13 P2 C11 B13 -118.09(12)
Rh2 P2 C11 B13 0.83(10)
B14 C11 C12 B17 68.21(19)
B15 C11 C12 B17 1.7(2)
B16 C11 C12 B17 -38.32(17)
B13 C11 C12 B17 110.41(18)
P2 C11 C12 B17 -166.47(14)
B14 C11 C12 B12 -2.3(2)
B15 C11 C12 B12 -68.81(19)
B16 C11 C12 B12 -108.87(18)
B13 C11 C12 B12 39.86(15)
P2 C11 C12 B12 122.98(15)
B14 C11 C12 B13 -42.20(14)
B15 C11 C12 B13 -108.67(16)
B16 C11 C12 B13 -148.73(17)
P2 C11 C12 B13 83.11(13)
B14 C11 C12 B16 106.53(17)
B15 C11 C12 B16 40.06(16)
B13 C11 C12 B16 148.73(17)
P2 C11 C12 B16 -128.15(15)
B20 B17 C12 C11 -3.0(2)
B18 B17 C12 C11 -65.76(19)
B16 B17 C12 C11 37.64(16)
B12 B17 C12 C11 -106.18(18)
B20 B17 C12 B12 103.1(2)
B18 B17 C12 B12 40.41(16)
B16 B17 C12 B12 143.82(19)
B20 B17 C12 B13 67.5(2)
B18 B17 C12 B13 4.8(2)
B16 B17 C12 B13 108.16(19)
B12 B17 C12 B13 -35.66(17)
B20 B17 C12 B16 -40.68(16)
B18 B17 C12 B16 -103.40(19)
B12 B17 C12 B16 -143.82(19)
B11 B12 C12 C11 2.0(2)
B18 B12 C12 C11 64.4(2)
B17 B12 C12 C11 104.83(19)
B13 B12 C12 C11 -39.80(15)
B11 B12 C12 B17 -102.80(18)
B18 B12 C12 B17 -40.45(17)
B13 B12 C12 B17 -144.63(18)
B11 B12 C12 B13 41.83(15)
B18 B12 C12 B13 104.18(18)
B17 B12 C12 B13 144.63(18)
B11 B12 C12 B16 -66.6(2)
B18 B12 C12 B16 -4.3(2)
B17 B12 C12 B16 36.16(18)
B13 B12 C12 B16 -108.47(19)
B11 B13 C12 C11 97.66(16)
B12 B13 C12 C11 138.89(17)
B14 B13 C12 C11 37.43(13)
Rh2 B13 C12 C11 -92.10(14)
C11 B13 C12 B17 -102.94(18)
B11 B13 C12 B17 -5.3(2)
B12 B13 C12 B17 35.95(17)
B14 B13 C12 B17 -65.50(19)
Rh2 B13 C12 B17 164.96(14)
C11 B13 C12 B12 -138.89(17)
B11 B13 C12 B12 -41.23(15)
B14 B13 C12 B12 -101.46(16)
Rh2 B13 C12 B12 129.00(16)
C11 B13 C12 B16 -30.80(15)
B11 B13 C12 B16 66.86(19)
B12 B13 C12 B16 108.09(19)
B14 B13 C12 B16 6.6(2)
Rh2 B13 C12 B16 -122.91(16)
B15 B16 C12 C11 -37.73(14)
B20 B16 C12 C11 -99.74(18)
B17 B16 C12 C11 -140.09(19)
C11 B16 C12 B17 140.09(19)
B15 B16 C12 B17 102.36(19)
B20 B16 C12 B17 40.35(17)
C11 B16 C12 B12 103.54(19)
B15 B16 C12 B12 65.8(2)
B20 B16 C12 B12 3.8(2)
B17 B16 C12 B12 -36.55(19)
C11 B16 C12 B13 31.36(16)
B15 B16 C12 B13 -6.4(2)
B20 B16 C12 B13 -68.4(2)
B17 B16 C12 B13 -108.7(2)
C11 P2 C13 C16 85.69(17)
C17 P2 C13 C16 -155.52(16)
Rh2 P2 C13 C16 -13.90(18)
C11 P2 C13 C15 -159.32(16)
C17 P2 C13 C15 -40.53(18)
Rh2 P2 C13 C15 101.08(16)
C11 P2 C13 C14 -35.59(17)
C17 P2 C13 C14 83.20(17)
Rh2 P2 C13 C14 -135.19(14)
C11 P2 C17 C19 -163.60(15)
C13 P2 C17 C19 77.04(17)
Rh2 P2 C17 C19 -63.15(17)
C11 P2 C17 C18 72.64(18)
C13 P2 C17 C18 -46.71(19)
Rh2 P2 C17 C18 173.10(14)
C11 P2 C17 C20 -47.45(18)
C13 P2 C17 C20 -166.80(16)
Rh2 P2 C17 C20 53.00(19)
B13 Rh2 C22 O2 77(4)
P2 Rh2 C22 O2 147(4)
Cl2 Rh2 C22 O2 -23(4)
Cl1 Rh2 C22 O2 -98(4)
Rh1 Rh2 C22 O2 -41(4)
C29 C24 C25 C26 0.0
C23 C24 C25 C26 178.9(6)
C24 C25 C26 C27 0.0
C25 C26 C27 C28 0.0
C26 C27 C28 C29 0.0
C27 C28 C29 C24 0.0
C25 C24 C29 C28 0.0
C23 C24 C29 C28 -178.9(6)
C36 C31 C32 C33 0.0
C30 C31 C32 C33 178.1(6)
C31 C32 C33 C34 0.0
C32 C33 C34 C35 0.0
C33 C34 C35 C36 0.0
C34 C35 C36 C31 0.0
C32 C31 C36 C35 0.0
C30 C31 C36 C35 -178.0(7)
C43 C38 C39 C40 0.0
C37 C38 C39 C40 178.7(16)
C38 C39 C40 C41 0.0
C39 C40 C41 C42 0.0
C40 C41 C42 C43 0.0
C41 C42 C43 C38 0.0
C39 C38 C43 C42 0.0
C37 C38 C43 C42 -178.7(16)
